data_7241207
loop_
_publ_author_name
'Hammer, Arden C.'
'Jia, Xiwen'
'Zeller, Matthias'
'Coughlin, Ezra John'
'Zhang, Weiguo'
'Oertel, Catherine M.'

_publ_section_title
;
 Ligand Geometry Directs the Packing and Symmetry of One-Dimensional
 Helical Motifs in Lead Oxide Naphthoates and Biphenylcarboxylates
;
_journal_name_full CrystEngComm
_journal_paper_doi 10.1039/D0CE01150A
_journal_year 2020
_chemical_formula_sum 'C26 H18 O5 Pb2'
_chemical_formula_weight 824.78
_space_group_crystal_system monoclinic
_space_group_IT_number 14
_space_group_name_Hall '-P 2ybc'
_space_group_name_H-M_alt 'P 1 21/c 1'
_atom_sites_solution_hydrogens geom
_atom_sites_solution_primary direct
_atom_sites_solution_secondary difmap
_audit_creation_method SHELXL-2017/1
_audit_update_record
;
2019-11-22 deposited with the CCDC.	2020-09-10 downloaded from the CCDC.
;
_cell_angle_alpha 90
_cell_angle_beta 96.0445(16)
_cell_angle_gamma 90
_cell_formula_units_Z 16
_cell_length_a 11.0324(8)
_cell_length_b 50.385(4)
_cell_length_c 16.6466(14)
_cell_measurement_reflns_used 9664
_cell_measurement_temperature 150(2)
_cell_measurement_theta_max 32.9525
_cell_measurement_theta_min 2.9379
_cell_volume 9201.9(13)
_computing_cell_refinement 'SAINT V8.37A (Bruker, 2016)'
_computing_data_collection 'Apex3 v2016.9-0 (Bruker, 2016)'
_computing_data_reduction 'SAINT V8.37A (Bruker, 2016)'
_computing_structure_refinement
;  
SHELXL-2017/1 (Sheldrick, 2015, 2017), 
SHELXLE Rev859 (H\"ubschle et al., 2011)
;
_computing_structure_solution 'SHELXS-97 (Sheldrick, 2008)'
_diffrn_ambient_temperature 150(2)
_diffrn_measured_fraction_theta_full 0.993
_diffrn_measured_fraction_theta_max 0.982
_diffrn_measurement_device_type 'Bruker AXS D8 Quest CMOS diffractometer'
_diffrn_measurement_method 'omega and phi scans'
_diffrn_radiation_monochromator 'Triumph curved graphite crystal'
_diffrn_radiation_type MoK\a
_diffrn_radiation_wavelength 0.71073
_diffrn_reflns_av_R_equivalents 0.0454
_diffrn_reflns_av_unetI/netI 0.0462
_diffrn_reflns_Laue_measured_fraction_full 0.993
_diffrn_reflns_Laue_measured_fraction_max 0.982
_diffrn_reflns_limit_h_max 15
_diffrn_reflns_limit_h_min -15
_diffrn_reflns_limit_k_max 68
_diffrn_reflns_limit_k_min -71
_diffrn_reflns_limit_l_max 23
_diffrn_reflns_limit_l_min -22
_diffrn_reflns_number 110873
_diffrn_reflns_point_group_measured_fraction_full 0.993
_diffrn_reflns_point_group_measured_fraction_max 0.982
_diffrn_reflns_theta_full 25.242
_diffrn_reflns_theta_max 30.508
_diffrn_reflns_theta_min 2.839
_diffrn_source 'sealed tube X-ray source'
_exptl_absorpt_coefficient_mu 14.653
_exptl_absorpt_correction_T_max 0.0551
_exptl_absorpt_correction_T_min 0.0187
_exptl_absorpt_correction_type multi-scan
_exptl_absorpt_process_details
;
 SADABS 2016/2: Krause, L., Herbst-Irmer, R., Sheldrick G.M. & Stalke D.,
 J. Appl. Cryst. 48 (2015) 3-10
;
_exptl_crystal_colour colourless
_exptl_crystal_density_diffrn 2.381
_exptl_crystal_description needle
_exptl_crystal_F_000 6048
_exptl_crystal_size_max 0.310
_exptl_crystal_size_mid 0.080
_exptl_crystal_size_min 0.050
_refine_diff_density_max 2.416
_refine_diff_density_min -1.637
_refine_diff_density_rms 0.205
_refine_ls_extinction_method none
_refine_ls_goodness_of_fit_ref 1.034
_refine_ls_hydrogen_treatment constr
_refine_ls_matrix_type full
_refine_ls_number_parameters 1457
_refine_ls_number_reflns 27578
_refine_ls_number_restraints 994
_refine_ls_restrained_S_all 1.022
_refine_ls_R_factor_all 0.0627
_refine_ls_R_factor_gt 0.0387
_refine_ls_shift/su_max 0.002
_refine_ls_shift/su_mean 0.000
_refine_ls_structure_factor_coef Fsqd
_refine_ls_weighting_details 'w=1/[\s^2^(Fo^2^)+(0.0273P)^2^+60.3172P] where P=(Fo^2^+2Fc^2^)/3'
_refine_ls_weighting_scheme calc
_refine_ls_wR_factor_gt 0.0818
_refine_ls_wR_factor_ref 0.0929
_reflns_Friedel_coverage 0.000
_reflns_number_gt 20288
_reflns_number_total 27578
_reflns_threshold_expression 'I > 2\s(I)'
_cod_data_source_file d0ce01150a2.cif
_cod_data_source_block lead_oxide_biphenyl-2-carboxylate(3)
_cod_original_sg_symbol_H-M 'P 21/c'
_cod_database_code 7241207
_shelx_shelxl_version_number 2017/1
_shelx_space_group_comment
;
The symmetry employed for this shelxl refinement is uniquely defined
by the following loop, which should always be used as a source of
symmetry information in preference to the above space-group names.
They are only intended as comments.
;
_shelx_estimated_absorpt_t_min 0.093
_shelx_estimated_absorpt_t_max 0.528

loop_
_space_group_symop_operation_xyz
'x, y, z'
'-x, y+1/2, -z+1/2'
'-x, -y, -z'
'x, -y-1/2, z-1/2'

loop_
_atom_site_label
_atom_site_type_symbol
_atom_site_fract_x
_atom_site_fract_y
_atom_site_fract_z
_atom_site_U_iso_or_equiv
_atom_site_adp_type
_atom_site_occupancy
_atom_site_site_symmetry_order
_atom_site_calc_flag
_atom_site_refinement_flags_posn
_atom_site_refinement_flags_adp
_atom_site_refinement_flags_occupancy
_atom_site_disorder_assembly
_atom_site_disorder_group
Pb1 Pb 0.21705(2) 0.41496(2) 0.80697(2) 0.03647(6) Uani 1 1 d . . . . .
Pb2 Pb 0.29700(2) 0.34925(2) 0.83467(2) 0.03200(5) Uani 1 1 d . . . . .
Pb3 Pb 0.43624(2) 0.38610(2) 0.65574(2) 0.03059(5) Uani 1 1 d . . . . .
Pb4 Pb 0.55360(2) 0.39988(2) 0.85073(2) 0.02943(5) Uani 1 1 d . . . . .
Pb5 Pb 0.77658(2) 0.40610(2) 0.69676(2) 0.03198(5) Uani 1 1 d . . . . .
Pb6 Pb 0.70337(2) 0.34133(2) 0.72866(2) 0.02978(5) Uani 1 1 d . . . . .
Pb7 Pb 1.02493(2) 0.35757(2) 0.67206(2) 0.03089(5) Uani 1 1 d . . . . .
Pb8 Pb 0.9762(2) 0.36608(4) 0.87544(14) 0.0433(4) Uani 0.722(4) 1 d . . P A 1
Pb8B Pb 0.9737(6) 0.37050(8) 0.8720(4) 0.0294(6) Uani 0.278(4) 1 d . . P A 2
O1 O 0.1253(4) 0.37291(10) 0.7964(3) 0.0324(9) Uani 1 1 d . . . . .
O2 O 0.3735(4) 0.38726(10) 0.7856(3) 0.0293(9) Uani 1 1 d . . . . .
O3 O 0.6191(4) 0.38233(9) 0.7363(3) 0.0287(9) Uani 1 1 d . . . . .
O4 O 0.8698(4) 0.36877(10) 0.7479(3) 0.0313(9) Uani 1 1 d . . . . .
O5 O 0.2207(5) 0.42177(14) 0.6682(4) 0.0555(16) Uani 1 1 d . . . . .
O6 O 0.0238(5) 0.41131(14) 0.6597(5) 0.065(2) Uani 1 1 d . . . . .
C1 C 0.1128(7) 0.42154(18) 0.6311(7) 0.054(2) Uani 1 1 d . . . . .
C2 C 0.1016(8) 0.43193(19) 0.5459(7) 0.056(2) Uani 1 1 d . . . . .
C3 C 0.0907(11) 0.4143(3) 0.4824(8) 0.079(4) Uani 1 1 d . . . . .
H3 H 0.084273 0.395782 0.491656 0.095 Uiso 1 1 calc R U . . .
C4 C 0.0892(16) 0.4240(4) 0.4057(9) 0.102(5) Uani 1 1 d . . . . .
H4 H 0.078497 0.411993 0.361630 0.123 Uiso 1 1 calc R U . . .
C5 C 0.1027(15) 0.4505(4) 0.3898(9) 0.098(5) Uani 1 1 d . . . . .
H5 H 0.107240 0.456565 0.336111 0.118 Uiso 1 1 calc R U . . .
C6 C 0.1093(11) 0.4681(3) 0.4528(8) 0.076(3) Uani 1 1 d . . . . .
H6 H 0.112789 0.486528 0.441917 0.091 Uiso 1 1 calc R U . . .
C7 C 0.1111(8) 0.4594(2) 0.5341(7) 0.061(3) Uani 1 1 d . . . . .
C8 C 0.1217(9) 0.4783(2) 0.6007(7) 0.059(2) Uani 1 1 d . . . . .
C9 C 0.0480(10) 0.4772(3) 0.6639(8) 0.070(3) Uani 1 1 d . . . . .
H9 H -0.013107 0.463878 0.662826 0.084 Uiso 1 1 calc R U . . .
C10 C 0.0607(15) 0.4943(3) 0.7262(9) 0.091(4) Uani 1 1 d . . . . .
H10 H 0.010813 0.492572 0.769049 0.109 Uiso 1 1 calc R U . . .
C11 C 0.1470(17) 0.5146(3) 0.7279(12) 0.101(5) Uani 1 1 d . . . . .
H11 H 0.155880 0.526871 0.771386 0.121 Uiso 1 1 calc R U . . .
C12 C 0.2192(13) 0.5164(3) 0.6655(10) 0.085(4) Uani 1 1 d . . . . .
H12 H 0.278526 0.530122 0.666186 0.102 Uiso 1 1 calc R U . . .
C13 C 0.2068(11) 0.4988(2) 0.6023(8) 0.069(3) Uani 1 1 d . . . . .
H13 H 0.256642 0.500521 0.559348 0.083 Uiso 1 1 calc R U . . .
O7 O 0.3439(7) 0.37676(18) 0.9546(4) 0.0445(16) Uani 0.722(4) 1 d D U P A 1
O8 O 0.1617(7) 0.3679(2) 0.9915(5) 0.0567(19) Uani 0.722(4) 1 d D U P A 1
C14 C 0.2701(8) 0.3735(3) 1.0069(5) 0.0455(18) Uani 0.722(4) 1 d D U P A 1
C15 C 0.3179(10) 0.3746(2) 1.0959(5) 0.0467(18) Uani 0.722(4) 1 d D U P A 1
C16 C 0.2749(11) 0.3563(3) 1.1466(6) 0.053(2) Uani 0.722(4) 1 d D U P A 1
H16 H 0.213785 0.344130 1.125423 0.064 Uiso 0.722(4) 1 calc R U P A 1
C17 C 0.3177(11) 0.3548(3) 1.2279(6) 0.053(2) Uani 0.722(4) 1 d D U P A 1
H17 H 0.286644 0.341930 1.262054 0.064 Uiso 0.722(4) 1 calc R U P A 1
C18 C 0.4071(11) 0.3727(3) 1.2583(6) 0.053(2) Uani 0.722(4) 1 d D U P A 1
H18 H 0.438166 0.371904 1.313724 0.064 Uiso 0.722(4) 1 calc R U P A 1
C19 C 0.4505(14) 0.3912(3) 1.2096(6) 0.053(2) Uani 0.722(4) 1 d D U P A 1
H19 H 0.511898 0.403263 1.231084 0.064 Uiso 0.722(4) 1 calc R U P A 1
C20 C 0.4052(11) 0.3928(2) 1.1272(6) 0.0494(18) Uani 0.722(4) 1 d D U P A 1
C21 C 0.4494(12) 0.4156(2) 1.0804(7) 0.057(2) Uani 0.722(4) 1 d D U P A 1
C22 C 0.3662(17) 0.4313(3) 1.0355(8) 0.072(3) Uani 0.722(4) 1 d D U P A 1
H22 H 0.281450 0.427491 1.031648 0.086 Uiso 0.722(4) 1 calc R U P A 1
C23 C 0.410(2) 0.4534(4) 0.9950(10) 0.084(4) Uani 0.722(4) 1 d . U P A 1
H23 H 0.354918 0.464315 0.962137 0.101 Uiso 0.722(4) 1 calc R U P A 1
C24 C 0.522(2) 0.4588(4) 1.0021(10) 0.084(4) Uani 0.722(4) 1 d . U P A 1
H24 H 0.547721 0.474061 0.974977 0.101 Uiso 0.722(4) 1 calc R U P A 1
C25 C 0.611(2) 0.4435(4) 1.0484(10) 0.081(3) Uani 0.722(4) 1 d . U P A 1
H25 H 0.694892 0.448217 1.052833 0.098 Uiso 0.722(4) 1 calc R U P A 1
C26 C 0.5710(17) 0.4210(3) 1.0874(9) 0.067(3) Uani 0.722(4) 1 d . U P A 1
H26 H 0.627360 0.409770 1.118160 0.081 Uiso 0.722(4) 1 calc R U P A 1
O7B O 0.251(2) 0.3676(4) 0.9547(12) 0.052(3) Uani 0.278(4) 1 d D U P A 2
O8B O 0.336(2) 0.4073(4) 0.9392(11) 0.054(3) Uani 0.278(4) 1 d D U P A 2
C14B C 0.305(3) 0.3883(5) 0.9807(11) 0.049(3) Uani 0.278(4) 1 d D U P A 2
C15B C 0.350(2) 0.3898(6) 1.0706(9) 0.050(2) Uani 0.278(4) 1 d D U P A 2
C16B C 0.461(2) 0.4012(7) 1.0923(13) 0.056(3) Uani 0.278(4) 1 d D U P A 2
H16B H 0.502231 0.409855 1.052022 0.067 Uiso 0.278(4) 1 calc R U P A 2
C17B C 0.516(2) 0.4006(7) 1.1707(13) 0.058(3) Uani 0.278(4) 1 d D U P A 2
H17B H 0.597800 0.406534 1.183761 0.069 Uiso 0.278(4) 1 calc R U P A 2
C18B C 0.448(3) 0.3908(11) 1.2300(14) 0.053(3) Uani 0.278(4) 1 d D U P A 2
H18B H 0.482969 0.390273 1.284626 0.064 Uiso 0.278(4) 1 calc R U P A 2
C19B C 0.333(2) 0.3822(7) 1.2107(11) 0.053(2) Uani 0.278(4) 1 d D U P A 2
H19B H 0.285868 0.376945 1.252815 0.064 Uiso 0.278(4) 1 calc R U P A 2
C20B C 0.2799(17) 0.3807(7) 1.1303(11) 0.050(3) Uani 0.278(4) 1 d D U P A 2
C21B C 0.1462(17) 0.3749(6) 1.1155(15) 0.051(3) Uani 0.278(4) 1 d D U P A 2
C22B C 0.063(2) 0.3905(7) 1.0701(16) 0.050(4) Uani 0.278(4) 1 d D U P A 2
H22B H 0.090951 0.405790 1.044074 0.060 Uiso 0.278(4) 1 calc R U P A 2
C23B C -0.055(3) 0.3847(8) 1.0615(17) 0.051(4) Uani 0.278(4) 1 d . U P A 2
H23B H -0.109034 0.396855 1.032551 0.061 Uiso 0.278(4) 1 calc R U P A 2
C24B C -0.107(3) 0.3606(7) 1.0943(15) 0.044(4) Uani 0.278(4) 1 d . U P A 2
H24B H -0.185642 0.353322 1.079754 0.053 Uiso 0.278(4) 1 calc R U P A 2
C25B C -0.024(3) 0.3515(7) 1.1464(15) 0.045(4) Uani 0.278(4) 1 d . U P A 2
H25B H -0.055361 0.341934 1.188860 0.054 Uiso 0.278(4) 1 calc R U P A 2
C26B C 0.103(3) 0.3527(8) 1.1539(17) 0.051(3) Uani 0.278(4) 1 d . U P A 2
H26B H 0.153946 0.339891 1.182064 0.061 Uiso 0.278(4) 1 calc R U P A 2
O9 O 0.4569(5) 0.33797(11) 0.6730(4) 0.0491(14) Uani 1 1 d . . . . .
O10 O 0.2632(5) 0.34702(12) 0.6560(4) 0.0492(14) Uani 1 1 d . . . . .
C27 C 0.3491(6) 0.33076(16) 0.6566(4) 0.0342(14) Uani 1 1 d . . . . .
C28 C 0.3231(6) 0.30211(15) 0.6417(4) 0.0338(14) Uani 1 1 d . . . . .
C29 C 0.3826(7) 0.28422(17) 0.6943(5) 0.0415(16) Uani 1 1 d . . . . .
H29 H 0.443251 0.290312 0.734818 0.050 Uiso 1 1 calc R U . . .
C30 C 0.3553(9) 0.25751(18) 0.6888(5) 0.0497(19) Uani 1 1 d . . . . .
H30 H 0.395654 0.245404 0.726333 0.060 Uiso 1 1 calc R U . . .
C31 C 0.2701(9) 0.24842(19) 0.6293(6) 0.052(2) Uani 1 1 d . . . . .
H31 H 0.250411 0.230071 0.625733 0.062 Uiso 1 1 calc R U . . .
C32 C 0.2126(7) 0.26641(19) 0.5739(5) 0.0472(19) Uani 1 1 d . . . . .
H32 H 0.155254 0.260049 0.531752 0.057 Uiso 1 1 calc R U . . .
C33 C 0.2375(6) 0.29335(16) 0.5793(4) 0.0374(15) Uani 1 1 d . . . . .
C34 C 0.1805(7) 0.31171(19) 0.5171(5) 0.0449(18) Uani 1 1 d . . . . .
C35 C 0.2497(8) 0.32987(19) 0.4792(5) 0.0471(18) Uani 1 1 d . . . . .
H35 H 0.334978 0.330855 0.494456 0.057 Uiso 1 1 calc R U . . .
C36 C 0.1971(11) 0.3466(3) 0.4196(6) 0.074(3) Uani 1 1 d . . . . .
H36 H 0.245277 0.359163 0.394791 0.088 Uiso 1 1 calc R U . . .
C37 C 0.0740(13) 0.3447(3) 0.3967(7) 0.080(4) Uani 1 1 d . . . . .
H37 H 0.037185 0.355790 0.354887 0.096 Uiso 1 1 calc R U . . .
C38 C 0.0053(11) 0.3272(3) 0.4331(7) 0.071(3) Uani 1 1 d . . . . .
H38 H -0.079732 0.326311 0.416655 0.086 Uiso 1 1 calc R U . . .
C39 C 0.0548(8) 0.3106(2) 0.4933(6) 0.055(2) Uani 1 1 d . . . . .
H39 H 0.004559 0.298464 0.518442 0.066 Uiso 1 1 calc R U . . .
O11 O 0.5435(5) 0.43383(11) 0.7450(4) 0.0436(12) Uani 1 1 d . . . . .
O12 O 0.3997(6) 0.44911(12) 0.8140(4) 0.0490(13) Uani 1 1 d . . . . .
C40 C 0.4781(7) 0.45262(15) 0.7672(5) 0.0376(15) Uani 1 1 d . . . . .
C41 C 0.5019(8) 0.48034(17) 0.7389(5) 0.0459(18) Uani 1 1 d . . . . .
C42 C 0.4890(11) 0.50062(19) 0.7939(6) 0.059(2) Uani 1 1 d . . . . .
H42 H 0.458736 0.496686 0.843909 0.070 Uiso 1 1 calc R U . . .
C43 C 0.5199(17) 0.5265(2) 0.7766(8) 0.092(5) Uani 1 1 d . . . . .
H43 H 0.510285 0.540250 0.814638 0.111 Uiso 1 1 calc R U . . .
C44 C 0.5643(16) 0.5324(2) 0.7048(8) 0.085(4) Uani 1 1 d . . . . .
H44 H 0.588726 0.550030 0.693772 0.102 Uiso 1 1 calc R U . . .
C45 C 0.5733(12) 0.5123(2) 0.6481(8) 0.070(3) Uani 1 1 d . . . . .
H45 H 0.599478 0.516564 0.597029 0.084 Uiso 1 1 calc R U . . .
C46 C 0.5445(9) 0.48632(17) 0.6651(6) 0.0501(19) Uani 1 1 d . . . . .
C47 C 0.5507(8) 0.46670(16) 0.5997(5) 0.0438(17) Uani 1 1 d . . . . .
C48 C 0.4502(8) 0.45160(15) 0.5700(5) 0.0439(17) Uani 1 1 d . . . . .
H48 H 0.376801 0.453130 0.594790 0.053 Uiso 1 1 calc R U . . .
C49 C 0.4540(9) 0.43472(19) 0.5066(6) 0.054(2) Uani 1 1 d . . . . .
H49 H 0.383217 0.425210 0.485756 0.064 Uiso 1 1 calc R U . . .
C50 C 0.5650(12) 0.4315(2) 0.4719(6) 0.067(3) Uani 1 1 d . . . . .
H50 H 0.569677 0.419575 0.428178 0.081 Uiso 1 1 calc R U . . .
C51 C 0.6659(12) 0.4458(2) 0.5020(8) 0.071(3) Uani 1 1 d . . . . .
H51 H 0.740912 0.443507 0.479519 0.085 Uiso 1 1 calc R U . . .
C52 C 0.6586(9) 0.4632(2) 0.5642(7) 0.058(2) Uani 1 1 d . . . . .
H52 H 0.728703 0.473118 0.583820 0.070 Uiso 1 1 calc R U . . .
O13 O 0.7710(7) 0.3737(2) 0.5889(4) 0.079(3) Uani 1 1 d . . . . .
O14 O 0.5764(7) 0.36842(16) 0.5453(4) 0.0634(18) Uani 1 1 d . . . . .
C53 C 0.6854(8) 0.36953(18) 0.5346(5) 0.0451(17) Uani 1 1 d . . . . .
C54 C 0.7198(6) 0.36602(18) 0.4502(5) 0.0417(16) Uani 1 1 d . . . . .
C55 C 0.7828(8) 0.3860(2) 0.4157(6) 0.055(2) Uani 1 1 d . . . . .
H55 H 0.814514 0.400618 0.447379 0.066 Uiso 1 1 calc R U . . .
C56 C 0.7992(10) 0.3846(3) 0.3338(8) 0.074(3) Uani 1 1 d . . . . .
H56 H 0.840453 0.398559 0.309878 0.088 Uiso 1 1 calc R U . . .
C57 C 0.7580(11) 0.3638(3) 0.2880(6) 0.075(4) Uani 1 1 d . . . . .
H57 H 0.767936 0.363406 0.231988 0.090 Uiso 1 1 calc R U . . .
C58 C 0.7019(9) 0.3434(3) 0.3227(5) 0.064(3) Uani 1 1 d . . . . .
H58 H 0.677045 0.328305 0.290930 0.077 Uiso 1 1 calc R U . . .
C59 C 0.6800(7) 0.34400(19) 0.4028(5) 0.0439(18) Uani 1 1 d . . . . .
C60 C 0.6224(7) 0.3204(2) 0.4384(6) 0.051(2) Uani 1 1 d . . . . .
C61 C 0.6709(9) 0.3106(2) 0.5130(7) 0.059(2) Uani 1 1 d . . . . .
H61 H 0.739399 0.319026 0.541555 0.071 Uiso 1 1 calc R U . . .
C62 C 0.6193(11) 0.2884(2) 0.5461(8) 0.068(3) Uani 1 1 d . . . . .
H62 H 0.653393 0.281608 0.596747 0.081 Uiso 1 1 calc R U . . .
C63 C 0.5208(13) 0.2767(2) 0.5061(12) 0.086(4) Uani 1 1 d . . . . .
H63 H 0.484682 0.261897 0.529930 0.104 Uiso 1 1 calc R U . . .
C64 C 0.4728(10) 0.2854(3) 0.4335(11) 0.082(4) Uani 1 1 d . . . . .
H64 H 0.405122 0.276411 0.405557 0.098 Uiso 1 1 calc R U . . .
C65 C 0.5232(8) 0.3079(2) 0.3984(9) 0.072(3) Uani 1 1 d . . . . .
H65 H 0.488438 0.314367 0.347481 0.086 Uiso 1 1 calc R U . . .
O15 O 0.7954(15) 0.4155(3) 0.8466(17) 0.057(2) Uani 0.722(4) 1 d D U P A 1
O16 O 0.9887(12) 0.4145(3) 0.8984(17) 0.064(3) Uani 0.722(4) 1 d D U P A 1
C66 C 0.8850(12) 0.4245(3) 0.8915(9) 0.061(2) Uani 0.722(4) 1 d D U P A 1
C67 C 0.8701(13) 0.4512(3) 0.9326(8) 0.072(2) Uani 0.722(4) 1 d D U P A 1
C68 C 0.8075(15) 0.4710(3) 0.8895(10) 0.081(3) Uani 0.722(4) 1 d D U P A 1
H68 H 0.775995 0.467812 0.835037 0.097 Uiso 0.722(4) 1 calc R U P A 1
C69 C 0.7894(18) 0.4955(3) 0.9233(11) 0.091(3) Uani 0.722(4) 1 d D U P A 1
H69 H 0.743822 0.508867 0.893234 0.110 Uiso 0.722(4) 1 calc R U P A 1
C70 C 0.8390(19) 0.5004(4) 1.0024(11) 0.099(4) Uani 0.722(4) 1 d D U P A 1
H70 H 0.834870 0.517671 1.024449 0.119 Uiso 0.722(4) 1 calc R U P A 1
C71 C 0.8934(19) 0.4805(3) 1.0481(11) 0.096(3) Uani 0.722(4) 1 d D U P A 1
H71 H 0.921139 0.483638 1.103281 0.115 Uiso 0.722(4) 1 calc R U P A 1
C72 C 0.9088(16) 0.4552(3) 1.0141(8) 0.082(3) Uani 0.722(4) 1 d D U P A 1
C73 C 0.9536(12) 0.4328(2) 1.0698(7) 0.087(3) Uani 0.722(4) 1 d DG U P A 1
C74 C 0.8893(10) 0.4091(3) 1.0660(7) 0.086(4) Uani 0.722(4) 1 d DG U P A 1
H74 H 0.820321 0.406874 1.027314 0.103 Uiso 0.722(4) 1 calc R U P A 1
C75 C 0.9260(12) 0.3885(2) 1.1186(8) 0.103(4) Uani 0.722(4) 1 d G U P A 1
H75 H 0.882104 0.372250 1.115998 0.123 Uiso 0.722(4) 1 calc R U P A 1
C76 C 1.0270(13) 0.3917(3) 1.1752(7) 0.104(4) Uani 0.722(4) 1 d G U P A 1
H76 H 1.052096 0.377645 1.211175 0.125 Uiso 0.722(4) 1 calc R U P A 1
C77 C 1.0913(11) 0.4155(3) 1.1790(7) 0.107(4) Uani 0.722(4) 1 d G U P A 1
H77 H 1.160308 0.417665 1.217667 0.128 Uiso 0.722(4) 1 calc R U P A 1
C78 C 1.0546(12) 0.4360(3) 1.1263(8) 0.096(3) Uani 0.722(4) 1 d G U P A 1
H78 H 1.098526 0.452289 1.128983 0.115 Uiso 0.722(4) 1 calc R U P A 1
O15B O 0.813(4) 0.4139(8) 0.851(5) 0.058(4) Uani 0.278(4) 1 d D U P A -2
O16B O 1.006(3) 0.4185(8) 0.895(5) 0.061(4) Uani 0.278(4) 1 d D U P A -2
C66B C 0.902(3) 0.4281(5) 0.877(3) 0.062(3) Uani 0.278(4) 1 d D U P A -2
C67B C 0.893(3) 0.4582(5) 0.873(2) 0.071(3) Uani 0.278(4) 1 d D U P A -2
C68B C 0.803(3) 0.4696(6) 0.821(2) 0.075(4) Uani 0.278(4) 1 d D U P A -2
H68B H 0.749357 0.458349 0.788243 0.090 Uiso 0.278(4) 1 calc R U P A -2
C69B C 0.788(4) 0.4967(6) 0.814(2) 0.083(4) Uani 0.278(4) 1 d D U P A -2
H69B H 0.730334 0.504074 0.773973 0.100 Uiso 0.278(4) 1 calc R U P A -2
C70B C 0.860(4) 0.5130(6) 0.867(3) 0.086(4) Uani 0.278(4) 1 d D U P A -2
H70B H 0.848648 0.531717 0.865368 0.103 Uiso 0.278(4) 1 calc R U P A -2
C71B C 0.946(4) 0.5023(5) 0.922(3) 0.087(4) Uani 0.278(4) 1 d D U P A -2
H71B H 0.993275 0.513595 0.958689 0.105 Uiso 0.278(4) 1 calc R U P A -2
C72B C 0.968(3) 0.4747(5) 0.9245(19) 0.078(3) Uani 0.278(4) 1 d D U P A -2
C73B C 1.054(3) 0.4645(8) 0.9933(17) 0.082(4) Uani 0.278(4) 1 d D U P A -2
C74B C 1.022(4) 0.4642(11) 1.0709(18) 0.089(3) Uani 0.278(4) 1 d D U P A -2
H74B H 0.942234 0.470011 1.079643 0.106 Uiso 0.278(4) 1 calc R U P A -2
C75B C 1.094(5) 0.4565(13) 1.133(3) 0.092(4) Uani 0.278(4) 1 d . U P A -2
H75B H 1.065444 0.454513 1.184063 0.110 Uiso 0.278(4) 1 calc R U P A -2
C76B C 1.220(5) 0.4509(13) 1.121(3) 0.091(4) Uani 0.278(4) 1 d . U P A -2
H76B H 1.276542 0.445102 1.164350 0.109 Uiso 0.278(4) 1 calc R U P A -2
C77B C 1.254(5) 0.4546(12) 1.042(3) 0.086(5) Uani 0.278(4) 1 d . U P A -2
H77B H 1.336549 0.451995 1.031883 0.103 Uiso 0.278(4) 1 calc R U P A -2
C78B C 1.174(4) 0.4613(11) 0.985(3) 0.081(5) Uani 0.278(4) 1 d . U P A -2
H78B H 1.200339 0.464214 0.932719 0.098 Uiso 0.278(4) 1 calc R U P A -2
O17 O 0.7480(5) 0.33461(12) 0.8765(3) 0.0455(13) Uani 1 1 d . . . . .
O18 O 0.5576(6) 0.34827(13) 0.8701(4) 0.0522(15) Uani 1 1 d . . . . .
C79 C 0.6466(7) 0.33590(15) 0.9042(5) 0.0399(16) Uani 1 1 d . . . . .
C80 C 0.6322(7) 0.32273(16) 0.9841(4) 0.0385(15) Uani 1 1 d . . . . .
C81 C 0.5834(8) 0.33753(17) 1.0420(5) 0.0459(18) Uani 1 1 d . . . . .
H81 H 0.557006 0.355137 1.029558 0.055 Uiso 1 1 calc R U . . .
C82 C 0.5718(8) 0.3275(2) 1.1180(5) 0.052(2) Uani 1 1 d . . . . .
H82 H 0.538486 0.338051 1.157544 0.063 Uiso 1 1 calc R U . . .
C83 C 0.6096(8) 0.30170(19) 1.1357(5) 0.0477(19) Uani 1 1 d . . . . .
H83 H 0.602319 0.294505 1.187740 0.057 Uiso 1 1 calc R U . . .
C84 C 0.6573(7) 0.28663(17) 1.0785(4) 0.0406(16) Uani 1 1 d . . . . .
H84 H 0.683509 0.269056 1.091813 0.049 Uiso 1 1 calc R U . . .
C85 C 0.6688(6) 0.29634(14) 1.0009(4) 0.0314(13) Uani 1 1 d . . . . .
C86 C 0.7057(6) 0.27802(14) 0.9388(4) 0.0338(13) Uani 1 1 d . . . . .
C87 C 0.6414(7) 0.27703(17) 0.8622(5) 0.0425(16) Uani 1 1 d . . . . .
H87 H 0.576806 0.289243 0.848979 0.051 Uiso 1 1 calc R U . . .
C88 C 0.6690(8) 0.25886(18) 0.8052(5) 0.0460(18) Uani 1 1 d . . . . .
H88 H 0.623559 0.258462 0.753500 0.055 Uiso 1 1 calc R U . . .
C89 C 0.7643(8) 0.24102(18) 0.8242(6) 0.0484(19) Uani 1 1 d . . . . .
H89 H 0.784041 0.228267 0.785617 0.058 Uiso 1 1 calc R U . . .
C90 C 0.8294(8) 0.24203(17) 0.8991(6) 0.0495(19) Uani 1 1 d . . . . .
H90 H 0.895622 0.230179 0.911740 0.059 Uiso 1 1 calc R U . . .
C91 C 0.7998(7) 0.26002(16) 0.9560(5) 0.0436(17) Uani 1 1 d . . . . .
H91 H 0.844659 0.260107 1.007921 0.052 Uiso 1 1 calc R U . . .
O19 O 1.0630(5) 0.31899(10) 0.7560(3) 0.0397(11) Uani 1 1 d D . . . .
O20 O 0.8991(5) 0.30969(11) 0.6745(3) 0.0432(12) Uani 1 1 d D . . . .
C92 C 0.9887(6) 0.30239(14) 0.7222(4) 0.0361(14) Uani 1 1 d D . . . .
C93 C 1.0070(6) 0.27305(13) 0.7349(4) 0.0345(14) Uani 1 1 d D . . . .
C94 C 0.9548(7) 0.25622(15) 0.6757(5) 0.0415(16) Uani 1 1 d D . . . .
H94 H 0.904428 0.263501 0.631301 0.050 Uiso 1 1 calc R U . . .
C95 C 0.9736(8) 0.22917(16) 0.6788(5) 0.0478(18) Uani 1 1 d D . . . .
H95 H 0.935897 0.217945 0.637692 0.057 Uiso 1 1 calc R U . . .
C96 C 1.0488(8) 0.21858(17) 0.7434(6) 0.0505(19) Uani 1 1 d D . . . .
H96 H 1.063175 0.199999 0.746233 0.061 Uiso 1 1 calc R U . . .
C97 C 1.1017(8) 0.23477(16) 0.8024(5) 0.0474(18) Uani 1 1 d D . . . .
H97 H 1.152852 0.227286 0.846072 0.057 Uiso 1 1 calc R U . . .
C98 C 1.0823(6) 0.26240(15) 0.8001(4) 0.0399(15) Uani 1 1 d D . . . .
C99 C 1.1413(7) 0.27833(15) 0.8694(4) 0.0413(17) Uani 1 1 d D . . . .
C100 C 1.0746(8) 0.29409(18) 0.9157(5) 0.0476(19) Uani 1 1 d D . . . .
H100 H 0.989027 0.295830 0.902613 0.057 Uiso 1 1 calc R U . . .
C101 C 1.1333(10) 0.3076(2) 0.9823(6) 0.059(2) Uani 1 1 d . . . . .
H101 H 1.086831 0.318121 1.015109 0.071 Uiso 1 1 calc R U . . .
C102 C 1.2587(9) 0.3057(2) 1.0010(5) 0.061(3) Uani 1 1 d . . . . .
H102 H 1.298179 0.315301 1.045305 0.073 Uiso 1 1 calc R U . . .
C103 C 1.3248(10) 0.2898(2) 0.9553(6) 0.063(3) Uani 1 1 d . . . . .
H103 H 1.410504 0.288438 0.968164 0.075 Uiso 1 1 calc R U . . .
C104 C 1.2676(8) 0.27565(19) 0.8895(6) 0.050(2) Uani 1 1 d . . . . .
H104 H 1.313823 0.264312 0.858772 0.061 Uiso 1 1 calc R U . . .

loop_
_atom_site_aniso_label
_atom_site_aniso_U_11
_atom_site_aniso_U_22
_atom_site_aniso_U_33
_atom_site_aniso_U_23
_atom_site_aniso_U_13
_atom_site_aniso_U_12
Pb1 0.02670(11) 0.03246(13) 0.05043(15) -0.00356(11) 0.00496(9) 0.00305(9)
Pb2 0.03181(11) 0.03118(12) 0.03388(12) 0.00399(9) 0.00757(9) 0.00163(9)
Pb3 0.02531(10) 0.03670(13) 0.02966(11) 0.00408(9) 0.00245(8) 0.00045(8)
Pb4 0.02613(10) 0.03309(12) 0.02908(11) -0.00045(9) 0.00298(8) 0.00078(8)
Pb5 0.02666(10) 0.03325(13) 0.03657(12) 0.00307(9) 0.00587(8) -0.00141(8)
Pb6 0.02432(10) 0.03087(12) 0.03429(11) -0.00009(9) 0.00369(8) 0.00037(8)
Pb7 0.02478(10) 0.03772(13) 0.03060(11) 0.00134(9) 0.00489(8) 0.00096(8)
Pb8 0.0263(3) 0.0766(11) 0.0275(3) 0.0018(7) 0.0049(2) -0.0041(7)
Pb8B 0.0267(9) 0.0230(7) 0.0388(14) -0.0016(5) 0.0048(7) -0.0056(4)
O1 0.026(2) 0.037(3) 0.035(2) -0.0006(19) 0.0060(17) -0.0047(17)
O2 0.0206(18) 0.036(3) 0.031(2) 0.0062(18) 0.0039(15) -0.0002(16)
O3 0.0241(19) 0.030(2) 0.032(2) 0.0037(17) 0.0041(16) 0.0017(16)
O4 0.0220(19) 0.042(3) 0.030(2) 0.0032(19) 0.0039(16) -0.0013(17)
O5 0.038(3) 0.056(4) 0.072(4) 0.035(3) 0.006(3) 0.004(2)
O6 0.036(3) 0.050(4) 0.111(6) 0.026(4) 0.021(3) 0.000(2)
C1 0.035(4) 0.042(5) 0.085(7) 0.017(4) 0.000(4) -0.003(3)
C2 0.037(4) 0.043(5) 0.085(7) 0.021(4) -0.006(4) -0.006(3)
C3 0.069(7) 0.079(8) 0.085(8) 0.017(7) -0.009(6) -0.026(6)
C4 0.108(11) 0.126(14) 0.069(8) -0.008(9) -0.006(7) -0.023(10)
C5 0.111(11) 0.109(12) 0.069(8) 0.028(8) -0.024(7) -0.025(9)
C6 0.071(7) 0.068(7) 0.083(8) 0.030(6) -0.010(6) -0.001(5)
C7 0.041(4) 0.053(6) 0.085(7) 0.028(5) -0.004(4) 0.003(4)
C8 0.055(5) 0.047(5) 0.076(6) 0.030(5) 0.006(4) 0.012(4)
C9 0.061(6) 0.066(7) 0.085(8) 0.031(6) 0.012(5) 0.003(5)
C10 0.116(11) 0.080(9) 0.084(9) 0.022(8) 0.048(8) 0.017(8)
C11 0.132(13) 0.065(9) 0.109(12) 0.006(8) 0.032(10) -0.004(8)
C12 0.078(8) 0.064(8) 0.116(11) 0.025(8) 0.022(7) -0.011(6)
C13 0.071(7) 0.051(6) 0.085(8) 0.018(6) 0.010(5) -0.005(5)
O7 0.046(3) 0.060(4) 0.028(3) -0.014(3) 0.004(3) 0.002(3)
O8 0.049(4) 0.084(5) 0.035(3) -0.001(3) -0.004(3) 0.000(4)
C14 0.043(3) 0.064(4) 0.029(3) -0.004(3) -0.001(3) 0.009(3)
C15 0.050(4) 0.065(4) 0.025(3) -0.007(3) 0.002(3) 0.007(3)
C16 0.054(4) 0.076(5) 0.030(3) -0.004(4) 0.003(3) 0.005(4)
C17 0.053(5) 0.076(5) 0.030(4) 0.001(4) 0.002(4) 0.002(4)
C18 0.059(4) 0.069(5) 0.030(4) -0.002(4) -0.004(4) 0.009(4)
C19 0.061(4) 0.065(5) 0.032(4) -0.009(4) -0.004(4) 0.007(4)
C20 0.058(4) 0.058(4) 0.031(3) -0.007(3) -0.002(3) 0.008(3)
C21 0.081(4) 0.052(4) 0.037(4) -0.009(4) -0.006(4) 0.004(4)
C22 0.113(7) 0.053(6) 0.045(5) -0.010(5) -0.014(5) 0.018(6)
C23 0.135(8) 0.063(7) 0.050(6) -0.006(5) -0.013(6) 0.009(7)
C24 0.139(9) 0.059(7) 0.055(6) -0.006(5) 0.012(7) -0.002(7)
C25 0.123(8) 0.058(6) 0.063(6) -0.006(5) 0.007(6) -0.014(6)
C26 0.094(5) 0.055(5) 0.051(5) -0.011(4) -0.001(5) -0.008(5)
O7B 0.052(5) 0.069(6) 0.035(5) -0.002(5) 0.001(5) 0.005(5)
O8B 0.055(7) 0.069(7) 0.038(6) -0.002(6) 0.004(6) -0.001(6)
C14B 0.046(5) 0.066(5) 0.033(5) -0.004(4) 0.001(4) 0.005(5)
C15B 0.056(4) 0.060(5) 0.033(4) -0.008(4) -0.001(4) 0.007(4)
C16B 0.072(5) 0.056(5) 0.038(5) -0.011(5) -0.002(5) 0.005(5)
C17B 0.072(5) 0.058(5) 0.041(5) -0.010(5) -0.003(5) 0.004(5)
C18B 0.060(5) 0.065(5) 0.034(5) -0.006(5) -0.004(5) 0.007(5)
C19B 0.057(4) 0.068(4) 0.033(4) -0.004(4) -0.001(4) 0.006(4)
C20B 0.053(5) 0.066(5) 0.031(5) -0.005(4) 0.001(4) 0.007(5)
C21B 0.052(5) 0.070(6) 0.032(5) -0.005(5) 0.006(5) 0.007(5)
C22B 0.050(8) 0.069(9) 0.031(7) -0.002(7) 0.002(7) 0.000(8)
C23B 0.051(8) 0.073(10) 0.029(7) 0.003(8) 0.001(7) -0.001(8)
C24B 0.045(8) 0.069(10) 0.020(7) 0.013(7) 0.007(6) 0.005(8)
C25B 0.043(8) 0.073(9) 0.020(7) 0.007(7) 0.009(6) 0.001(8)
C26B 0.051(6) 0.074(7) 0.028(6) -0.001(6) 0.005(6) 0.006(6)
O9 0.032(3) 0.036(3) 0.076(4) 0.006(3) -0.010(2) 0.001(2)
O10 0.033(3) 0.039(3) 0.077(4) -0.020(3) 0.013(2) -0.002(2)
C27 0.024(3) 0.051(4) 0.028(3) -0.005(3) 0.007(2) 0.003(3)
C28 0.030(3) 0.042(4) 0.029(3) -0.008(3) 0.004(2) -0.004(3)
C29 0.045(4) 0.045(4) 0.033(3) -0.002(3) 0.001(3) -0.004(3)
C30 0.064(5) 0.039(4) 0.046(4) 0.002(3) 0.007(4) 0.003(4)
C31 0.066(5) 0.041(5) 0.050(5) -0.009(4) 0.016(4) -0.008(4)
C32 0.043(4) 0.054(5) 0.046(4) -0.019(4) 0.010(3) -0.010(3)
C33 0.038(3) 0.043(4) 0.033(3) -0.004(3) 0.011(3) -0.001(3)
C34 0.038(4) 0.060(5) 0.036(4) -0.021(3) 0.002(3) 0.003(3)
C35 0.042(4) 0.059(5) 0.042(4) -0.004(4) 0.009(3) 0.009(3)
C36 0.069(6) 0.105(10) 0.047(5) 0.025(6) 0.010(4) 0.022(6)
C37 0.094(9) 0.093(9) 0.048(5) 0.002(6) -0.012(6) 0.040(7)
C38 0.067(6) 0.089(9) 0.055(6) -0.020(6) -0.008(5) 0.031(6)
C39 0.045(4) 0.073(6) 0.046(4) -0.019(4) -0.004(3) 0.001(4)
O11 0.041(3) 0.036(3) 0.055(3) 0.010(2) 0.009(2) 0.002(2)
O12 0.055(3) 0.041(3) 0.053(3) -0.014(3) 0.018(3) -0.011(2)
C40 0.041(4) 0.030(4) 0.042(4) 0.002(3) 0.005(3) -0.007(3)
C41 0.053(4) 0.035(4) 0.049(4) 0.005(3) 0.003(3) -0.004(3)
C42 0.091(7) 0.035(5) 0.050(5) 0.002(4) 0.009(5) -0.004(4)
C43 0.168(14) 0.036(6) 0.072(8) -0.014(5) 0.005(8) -0.005(7)
C44 0.147(12) 0.036(5) 0.075(8) 0.005(5) 0.020(8) -0.016(6)
C45 0.100(8) 0.038(5) 0.074(7) 0.006(5) 0.019(6) -0.018(5)
C46 0.064(5) 0.033(4) 0.054(5) 0.004(3) 0.011(4) -0.004(4)
C47 0.055(4) 0.034(4) 0.044(4) 0.015(3) 0.012(3) -0.002(3)
C48 0.056(4) 0.028(4) 0.050(4) 0.011(3) 0.012(3) 0.002(3)
C49 0.069(6) 0.044(5) 0.047(5) 0.013(4) 0.001(4) -0.008(4)
C50 0.103(9) 0.054(6) 0.046(5) 0.011(4) 0.015(5) 0.007(6)
C51 0.090(8) 0.053(6) 0.077(7) 0.012(5) 0.044(6) 0.017(5)
C52 0.060(5) 0.046(5) 0.071(6) 0.013(4) 0.019(4) -0.003(4)
O13 0.066(4) 0.118(7) 0.048(4) -0.033(4) -0.015(3) 0.043(4)
O14 0.066(4) 0.073(5) 0.056(4) -0.017(3) 0.029(3) -0.011(3)
C53 0.056(5) 0.047(5) 0.034(4) -0.004(3) 0.011(3) 0.006(3)
C54 0.029(3) 0.055(5) 0.040(4) 0.005(3) 0.003(3) 0.006(3)
C55 0.045(4) 0.054(5) 0.067(6) 0.009(4) 0.017(4) 0.001(4)
C56 0.056(6) 0.097(9) 0.073(7) 0.033(7) 0.035(5) 0.014(6)
C57 0.065(6) 0.122(11) 0.040(5) 0.012(6) 0.013(4) 0.021(7)
C58 0.048(5) 0.113(9) 0.030(4) -0.014(5) -0.002(3) 0.011(5)
C59 0.030(3) 0.064(5) 0.038(4) -0.008(3) 0.002(3) -0.002(3)
C60 0.038(4) 0.056(5) 0.062(5) -0.021(4) 0.016(3) 0.004(3)
C61 0.059(5) 0.055(6) 0.067(6) -0.011(5) 0.027(4) -0.008(4)
C62 0.084(7) 0.047(6) 0.080(7) -0.003(5) 0.041(6) 0.009(5)
C63 0.080(8) 0.044(6) 0.144(14) -0.016(7) 0.051(9) 0.007(6)
C64 0.042(5) 0.064(7) 0.143(13) -0.043(8) 0.022(6) -0.008(5)
C65 0.036(4) 0.074(7) 0.106(9) -0.035(6) 0.009(5) 0.005(4)
O15 0.040(5) 0.075(5) 0.058(5) -0.018(4) 0.009(5) -0.016(4)
O16 0.046(5) 0.077(6) 0.067(5) -0.030(5) -0.007(5) 0.011(4)
C66 0.043(4) 0.079(4) 0.060(4) -0.026(4) 0.000(4) 0.004(4)
C67 0.058(4) 0.086(5) 0.072(5) -0.021(4) 0.004(4) 0.003(4)
C68 0.065(5) 0.089(6) 0.087(5) -0.021(5) 0.001(5) 0.005(5)
C69 0.079(6) 0.092(6) 0.102(6) -0.018(6) 0.004(5) 0.002(5)
C70 0.088(7) 0.099(7) 0.109(7) -0.024(6) 0.004(6) 0.003(6)
C71 0.090(6) 0.106(7) 0.089(6) -0.031(6) 0.001(6) -0.001(6)
C72 0.074(5) 0.098(6) 0.072(5) -0.026(5) 0.004(4) -0.001(5)
C73 0.079(6) 0.115(7) 0.066(5) -0.024(5) 0.003(5) 0.005(5)
C74 0.079(7) 0.120(9) 0.061(6) -0.013(6) 0.020(6) 0.022(7)
C75 0.097(8) 0.142(10) 0.074(7) 0.009(7) 0.035(6) 0.030(8)
C76 0.093(8) 0.156(10) 0.069(7) 0.007(8) 0.033(6) 0.029(8)
C77 0.097(8) 0.152(10) 0.071(7) -0.002(8) 0.013(7) 0.019(8)
C78 0.088(6) 0.127(7) 0.072(6) -0.016(6) 0.003(5) 0.008(6)
O15B 0.040(7) 0.075(6) 0.058(6) -0.021(6) 0.003(6) -0.003(6)
O16B 0.044(7) 0.074(7) 0.063(6) -0.021(6) 0.002(6) 0.002(6)
C66B 0.045(5) 0.076(5) 0.064(5) -0.024(5) 0.001(4) 0.000(4)
C67B 0.055(5) 0.083(5) 0.073(5) -0.021(5) 0.003(5) 0.006(5)
C68B 0.059(7) 0.083(7) 0.082(7) -0.020(7) 0.003(7) 0.006(7)
C69B 0.070(7) 0.089(7) 0.090(7) -0.017(7) 0.001(6) 0.003(6)
C70B 0.074(7) 0.090(8) 0.094(8) -0.019(7) 0.003(7) 0.003(7)
C71B 0.075(7) 0.091(7) 0.094(7) -0.021(7) 0.002(6) 0.002(6)
C72B 0.066(5) 0.090(6) 0.078(5) -0.022(5) 0.001(5) 0.004(5)
C73B 0.071(6) 0.099(7) 0.073(6) -0.022(6) -0.001(6) 0.001(6)
C74B 0.081(6) 0.110(6) 0.073(5) -0.024(5) 0.001(5) 0.003(6)
C75B 0.085(8) 0.117(9) 0.071(7) -0.018(8) -0.001(7) 0.007(8)
C76B 0.082(8) 0.117(9) 0.071(8) -0.020(8) -0.004(7) 0.008(8)
C77B 0.074(10) 0.108(11) 0.074(9) -0.019(9) -0.007(9) 0.008(9)
C78B 0.067(9) 0.102(10) 0.072(9) -0.019(9) -0.006(8) 0.007(9)
O17 0.052(3) 0.047(3) 0.036(3) 0.007(2) 0.001(2) -0.006(2)
O18 0.052(3) 0.049(3) 0.053(3) 0.021(3) -0.006(3) 0.001(3)
C79 0.044(4) 0.028(4) 0.047(4) 0.003(3) -0.001(3) -0.006(3)
C80 0.040(4) 0.042(4) 0.032(3) 0.005(3) -0.007(3) -0.004(3)
C81 0.051(4) 0.040(4) 0.044(4) -0.003(3) -0.004(3) 0.003(3)
C82 0.054(5) 0.065(6) 0.035(4) -0.009(4) -0.004(3) 0.010(4)
C83 0.055(4) 0.060(5) 0.029(3) 0.008(3) 0.003(3) 0.002(4)
C84 0.046(4) 0.041(4) 0.033(3) 0.005(3) -0.003(3) 0.002(3)
C85 0.033(3) 0.035(3) 0.026(3) 0.003(2) 0.000(2) 0.001(2)
C86 0.036(3) 0.030(3) 0.036(3) 0.008(3) 0.004(2) -0.005(2)
C87 0.040(4) 0.047(4) 0.040(4) 0.003(3) -0.002(3) -0.002(3)
C88 0.055(4) 0.046(5) 0.038(4) -0.008(3) 0.009(3) -0.001(3)
C89 0.056(5) 0.039(4) 0.053(5) -0.012(4) 0.024(4) -0.006(3)
C90 0.051(4) 0.038(4) 0.061(5) 0.010(4) 0.012(4) 0.010(3)
C91 0.046(4) 0.038(4) 0.047(4) 0.012(3) 0.009(3) 0.011(3)
O19 0.038(3) 0.038(3) 0.040(3) 0.006(2) -0.008(2) -0.004(2)
O20 0.040(3) 0.043(3) 0.044(3) -0.001(2) -0.004(2) 0.003(2)
C92 0.033(3) 0.040(4) 0.036(3) 0.001(3) 0.006(3) 0.004(3)
C93 0.034(3) 0.035(4) 0.035(3) 0.002(3) 0.003(2) 0.003(3)
C94 0.037(3) 0.043(4) 0.044(4) -0.001(3) 0.001(3) -0.002(3)
C95 0.050(4) 0.044(5) 0.049(4) -0.006(3) 0.002(3) -0.005(3)
C96 0.050(4) 0.039(4) 0.063(5) 0.000(4) 0.009(4) 0.004(3)
C97 0.046(4) 0.045(5) 0.052(5) 0.009(4) 0.006(3) 0.002(3)
C98 0.036(3) 0.041(4) 0.043(4) 0.005(3) 0.002(3) -0.004(3)
C99 0.046(4) 0.043(4) 0.034(3) 0.012(3) -0.003(3) -0.010(3)
C100 0.047(4) 0.055(5) 0.040(4) 0.001(3) 0.005(3) -0.015(4)
C101 0.082(7) 0.056(6) 0.042(4) 0.002(4) 0.015(4) -0.022(5)
C102 0.062(5) 0.083(7) 0.035(4) 0.015(4) -0.005(4) -0.033(5)
C103 0.060(5) 0.071(7) 0.051(5) 0.024(5) -0.017(4) -0.024(5)
C104 0.044(4) 0.053(5) 0.052(5) 0.018(4) -0.007(3) -0.011(3)

loop_
_atom_type_symbol
_atom_type_description
_atom_type_scat_dispersion_real
_atom_type_scat_dispersion_imag
_atom_type_scat_source
C C 0.0033 0.0016 'International Tables Vol C Tables 4.2.6.8 and 6.1.1.4'
H H 0.0000 0.0000 'International Tables Vol C Tables 4.2.6.8 and 6.1.1.4'
O O 0.0106 0.0060 'International Tables Vol C Tables 4.2.6.8 and 6.1.1.4'
Pb Pb -3.3944 10.1111 'International Tables Vol C Tables 4.2.6.8 and 6.1.1.4'

loop_
_geom_angle_atom_site_label_1
_geom_angle_atom_site_label_2
_geom_angle_atom_site_label_3
_geom_angle
_geom_angle_site_symmetry_1
_geom_angle_site_symmetry_3
_geom_angle_publ_flag
O2 Pb1 O5 80.99(19) . . ?
O2 Pb1 O1 76.28(16) . . ?
O5 Pb1 O1 96.4(2) . . ?
O2 Pb1 O8B 72.8(6) . . ?
O5 Pb1 O8B 147.2(5) . . ?
O1 Pb1 O8B 96.3(5) . . ?
O2 Pb1 O12 79.59(18) . . ?
O5 Pb1 O12 81.7(2) . . ?
O1 Pb1 O12 155.78(18) . . ?
O8B Pb1 O12 74.5(5) . . ?
O2 Pb1 Pb2 40.89(11) . . ?
O5 Pb1 Pb2 104.03(17) . . ?
O1 Pb1 Pb2 40.94(11) . . ?
O8B Pb1 Pb2 68.1(5) . . ?
O12 Pb1 Pb2 115.89(14) . . ?
O1 Pb2 O2 77.74(16) . . ?
O1 Pb2 O7B 77.3(6) . . ?
O2 Pb2 O7B 95.6(5) . . ?
O1 Pb2 O7 91.7(2) . . ?
O2 Pb2 O7 76.2(2) . . ?
O1 Pb2 Pb1 42.60(12) . . ?
O2 Pb2 Pb1 40.84(11) . . ?
O7B Pb2 Pb1 69.8(5) . . ?
O7 Pb2 Pb1 66.0(2) . . ?
O3 Pb3 O2 77.94(15) . . ?
O3 Pb3 O9 77.63(17) . . ?
O2 Pb3 O9 87.1(2) . . ?
O3 Pb3 O14 80.7(2) . . ?
O2 Pb3 O14 153.1(2) . . ?
O9 Pb3 O14 72.4(2) . . ?
O3 Pb3 O10 120.38(18) . . ?
O2 Pb3 O10 75.09(18) . . ?
O9 Pb3 O10 49.10(17) . . ?
O14 Pb3 O10 102.4(2) . . ?
O3 Pb3 Pb4 41.32(11) . . ?
O2 Pb3 Pb4 40.61(10) . . ?
O9 Pb3 Pb4 93.90(15) . . ?
O14 Pb3 Pb4 121.92(17) . . ?
O10 Pb3 Pb4 109.68(15) . . ?
O2 Pb4 O3 80.22(16) . . ?
O2 Pb4 O11 83.13(18) . . ?
O3 Pb4 O11 70.46(18) . . ?
O2 Pb4 O18 77.38(18) . . ?
O3 Pb4 O18 73.50(19) . . ?
O11 Pb4 O18 141.3(2) . . ?
O2 Pb4 Pb3 42.52(11) . . ?
O3 Pb4 Pb3 41.87(10) . . ?
O11 Pb4 Pb3 58.54(14) . . ?
O18 Pb4 Pb3 85.16(14) . . ?
O3 Pb5 O4 77.50(16) . . ?
O3 Pb5 O13 84.2(3) . . ?
O4 Pb5 O13 72.2(2) . . ?
O3 Pb5 O15 78.3(4) . . ?
O4 Pb5 O15 78.3(4) . . ?
O13 Pb5 O15 148.3(5) . . ?
O3 Pb5 O15B 80.5(12) . . ?
O4 Pb5 O15B 74.7(10) . . ?
O13 Pb5 O15B 145.8(10) . . ?
O3 Pb5 Pb6 41.27(12) . . ?
O4 Pb5 Pb6 41.79(11) . . ?
O13 Pb5 Pb6 58.9(3) . . ?
O15 Pb5 Pb6 91.2(4) . . ?
O15B Pb5 Pb6 90.3(10) . . ?
O3 Pb6 O4 76.74(16) . . ?
O3 Pb6 O17 96.21(18) . . ?
O4 Pb6 O17 82.59(18) . . ?
O3 Pb6 Pb5 41.05(11) . . ?
O4 Pb6 Pb5 41.18(12) . . ?
O17 Pb6 Pb5 105.01(14) . . ?
O4 Pb7 O1 75.34(15) . 1_655 ?
O4 Pb7 O19 88.49(19) . . ?
O1 Pb7 O19 73.70(17) 1_655 . ?
O4 Pb7 O6 78.42(19) . 1_655 ?
O1 Pb7 O6 74.9(2) 1_655 1_655 ?
O19 Pb7 O6 148.1(2) . 1_655 ?
O4 Pb7 O10 152.03(18) . 1_655 ?
O1 Pb7 O10 77.44(18) 1_655 1_655 ?
O19 Pb7 O10 77.8(2) . 1_655 ?
O6 Pb7 O10 100.60(18) 1_655 1_655 ?
O4 Pb7 Pb8B 39.42(15) . . ?
O1 Pb7 Pb8B 38.35(15) 1_655 . ?
O19 Pb7 Pb8B 68.49(16) . . ?
O6 Pb7 Pb8B 83.5(2) 1_655 . ?
O10 Pb7 Pb8B 112.63(18) 1_655 . ?
O4 Pb7 Pb8 40.75(11) . . ?
O1 Pb7 Pb8 39.04(11) 1_655 . ?
O19 Pb7 Pb8 64.74(14) . . ?
O6 Pb7 Pb8 87.22(19) 1_655 . ?
O10 Pb7 Pb8 111.49(15) 1_655 . ?
O1 Pb8 O4 77.61(18) 1_655 . ?
O1 Pb8 O16 84.6(6) 1_655 . ?
O4 Pb8 O16 95.6(6) . . ?
O1 Pb8 O8 82.2(2) 1_655 1_655 ?
O4 Pb8 O8 159.7(2) . 1_655 ?
O16 Pb8 O8 80.0(5) . 1_655 ?
O1 Pb8 Pb7 41.87(12) 1_655 . ?
O4 Pb8 Pb7 40.38(12) . . ?
O16 Pb8 Pb7 105.0(7) . . ?
O8 Pb8 Pb7 121.3(2) 1_655 . ?
O1 Pb8B O4 79.8(3) 1_655 . ?
O1 Pb8B O16B 85.9(15) 1_655 . ?
O4 Pb8B O16B 103.3(15) . . ?
O1 Pb8B Pb7 42.00(16) 1_655 . ?
O4 Pb8B Pb7 40.40(16) . . ?
O16B Pb8B Pb7 107.2(18) . . ?
Pb8B O1 Pb2 118.2(3) 1_455 . ?
Pb8 O1 Pb2 113.4(2) 1_455 . ?
Pb8B O1 Pb1 110.8(2) 1_455 . ?
Pb8 O1 Pb1 115.6(2) 1_455 . ?
Pb2 O1 Pb1 96.46(16) . . ?
Pb8 O1 Pb7 99.10(17) 1_455 1_455 ?
Pb2 O1 Pb7 111.9(2) . 1_455 ?
Pb1 O1 Pb7 121.2(2) . 1_455 ?
Pb4 O2 Pb1 113.4(2) . . ?
Pb4 O2 Pb2 113.94(18) . . ?
Pb1 O2 Pb2 98.28(16) . . ?
Pb4 O2 Pb3 96.88(16) . . ?
Pb1 O2 Pb3 117.57(18) . . ?
Pb2 O2 Pb3 117.9(2) . . ?
Pb5 O3 Pb6 97.68(16) . . ?
Pb5 O3 Pb4 110.94(19) . . ?
Pb6 O3 Pb4 124.4(2) . . ?
Pb5 O3 Pb3 115.96(19) . . ?
Pb6 O3 Pb3 112.29(19) . . ?
Pb4 O3 Pb3 96.80(16) . . ?
Pb8B O4 Pb5 118.6(2) . . ?
Pb8B O4 Pb6 118.2(2) . . ?
Pb5 O4 Pb6 97.04(16) . . ?
Pb8B O4 Pb7 100.2(2) . . ?
Pb5 O4 Pb7 109.37(19) . . ?
Pb6 O4 Pb7 113.9(2) . . ?
Pb5 O4 Pb8 124.0(2) . . ?
Pb6 O4 Pb8 114.4(2) . . ?
Pb7 O4 Pb8 98.88(17) . . ?
C1 O5 Pb1 111.2(6) . . ?
C1 O6 Pb7 116.4(6) . 1_455 ?
O6 C1 O5 123.3(9) . . ?
O6 C1 C2 120.9(8) . . ?
O5 C1 C2 115.5(8) . . ?
C3 C2 C7 122.0(11) . . ?
C3 C2 C1 119.4(9) . . ?
C7 C2 C1 118.4(10) . . ?
C4 C3 C2 118.5(13) . . ?
C4 C3 H3 120.7 . . ?
C2 C3 H3 120.7 . . ?
C3 C4 C5 122.6(16) . . ?
C3 C4 H4 118.7 . . ?
C5 C4 H4 118.7 . . ?
C6 C5 C4 118.6(13) . . ?
C6 C5 H5 120.7 . . ?
C4 C5 H5 120.7 . . ?
C5 C6 C7 121.8(12) . . ?
C5 C6 H6 119.1 . . ?
C7 C6 H6 119.1 . . ?
C2 C7 C6 116.3(12) . . ?
C2 C7 C8 122.7(10) . . ?
C6 C7 C8 121.0(10) . . ?
C13 C8 C9 117.4(12) . . ?
C13 C8 C7 119.9(10) . . ?
C9 C8 C7 122.6(10) . . ?
C10 C9 C8 122.2(12) . . ?
C10 C9 H9 118.9 . . ?
C8 C9 H9 118.9 . . ?
C9 C10 C11 120.1(13) . . ?
C9 C10 H10 120.0 . . ?
C11 C10 H10 120.0 . . ?
C12 C11 C10 118.8(16) . . ?
C12 C11 H11 120.6 . . ?
C10 C11 H11 120.6 . . ?
C13 C12 C11 121.0(13) . . ?
C13 C12 H12 119.5 . . ?
C11 C12 H12 119.5 . . ?
C12 C13 C8 120.4(12) . . ?
C12 C13 H13 119.8 . . ?
C8 C13 H13 119.8 . . ?
C14 O7 Pb2 113.2(7) . . ?
C14 O8 Pb8 144.7(7) . 1_455 ?
O8 C14 O7 124.7(8) . . ?
O8 C14 C15 116.2(9) . . ?
O7 C14 C15 118.9(8) . . ?
C16 C15 C20 119.1(8) . . ?
C16 C15 C14 118.0(9) . . ?
C20 C15 C14 122.9(9) . . ?
C15 C16 C17 122.1(11) . . ?
C15 C16 H16 118.9 . . ?
C17 C16 H16 118.9 . . ?
C16 C17 C18 118.4(11) . . ?
C16 C17 H17 120.8 . . ?
C18 C17 H17 120.8 . . ?
C19 C18 C17 120.6(10) . . ?
C19 C18 H18 119.7 . . ?
C17 C18 H18 119.7 . . ?
C18 C19 C20 120.6(11) . . ?
C18 C19 H19 119.7 . . ?
C20 C19 H19 119.7 . . ?
C15 C20 C19 119.1(10) . . ?
C15 C20 C21 124.2(9) . . ?
C19 C20 C21 116.6(10) . . ?
C26 C21 C22 121.9(14) . . ?
C26 C21 C20 118.7(11) . . ?
C22 C21 C20 119.3(13) . . ?
C21 C22 C23 118.0(18) . . ?
C21 C22 H22 121.0 . . ?
C23 C22 H22 121.0 . . ?
C24 C23 C22 120.6(18) . . ?
C24 C23 H23 119.7 . . ?
C22 C23 H23 119.7 . . ?
C23 C24 C25 124(2) . . ?
C23 C24 H24 118.2 . . ?
C25 C24 H24 118.2 . . ?
C26 C25 C24 117(2) . . ?
C26 C25 H25 121.4 . . ?
C24 C25 H25 121.4 . . ?
C21 C26 C25 118.6(16) . . ?
C21 C26 H26 120.7 . . ?
C25 C26 H26 120.7 . . ?
C14B O7B Pb2 119.3(18) . . ?
C14B O8B Pb1 117.8(14) . . ?
O8B C14B O7B 126.3(17) . . ?
O8B C14B C15B 115.4(16) . . ?
O7B C14B C15B 118.0(16) . . ?
C16B C15B C20B 119.9(14) . . ?
C16B C15B C14B 117.7(15) . . ?
C20B C15B C14B 122.4(15) . . ?
C15B C16B C17B 122.0(18) . . ?
C15B C16B H16B 119.0 . . ?
C17B C16B H16B 119.0 . . ?
C16B C17B C18B 117.5(18) . . ?
C16B C17B H17B 121.2 . . ?
C18B C17B H17B 121.2 . . ?
C19B C18B C17B 120.8(18) . . ?
C19B C18B H18B 119.6 . . ?
C17B C18B H18B 119.6 . . ?
C18B C19B C20B 121.9(18) . . ?
C18B C19B H19B 119.1 . . ?
C20B C19B H19B 119.1 . . ?
C15B C20B C19B 117.2(15) . . ?
C15B C20B C21B 123.7(15) . . ?
C19B C20B C21B 117.9(16) . . ?
C22B C21B C26B 118(2) . . ?
C22B C21B C20B 124(2) . . ?
C26B C21B C20B 118(2) . . ?
C23B C22B C21B 122(3) . . ?
C23B C22B H22B 119.2 . . ?
C21B C22B H22B 119.2 . . ?
C22B C23B C24B 124(3) . . ?
C22B C23B H23B 118.1 . . ?
C24B C23B H23B 118.1 . . ?
C25B C24B C23B 106(3) . . ?
C25B C24B H24B 127.2 . . ?
C23B C24B H24B 127.2 . . ?
C24B C25B C26B 133(3) . . ?
C24B C25B H25B 113.4 . . ?
C26B C25B H25B 113.4 . . ?
C25B C26B C21B 113(3) . . ?
C25B C26B H26B 123.7 . . ?
C21B C26B H26B 123.7 . . ?
C27 O9 Pb3 100.9(5) . . ?
C27 O10 Pb7 149.9(5) . 1_455 ?
C27 O10 Pb3 86.7(4) . . ?
Pb7 O10 Pb3 122.6(2) 1_455 . ?
O9 C27 O10 121.0(7) . . ?
O9 C27 C28 118.9(6) . . ?
O10 C27 C28 120.0(6) . . ?
C29 C28 C33 120.4(7) . . ?
C29 C28 C27 117.3(6) . . ?
C33 C28 C27 122.3(7) . . ?
C28 C29 C30 120.7(7) . . ?
C28 C29 H29 119.6 . . ?
C30 C29 H29 119.6 . . ?
C31 C30 C29 120.1(8) . . ?
C31 C30 H30 119.9 . . ?
C29 C30 H30 119.9 . . ?
C30 C31 C32 119.3(8) . . ?
C30 C31 H31 120.4 . . ?
C32 C31 H31 120.4 . . ?
C33 C32 C31 121.4(7) . . ?
C33 C32 H32 119.3 . . ?
C31 C32 H32 119.3 . . ?
C32 C33 C28 118.0(7) . . ?
C32 C33 C34 120.1(7) . . ?
C28 C33 C34 121.8(7) . . ?
C35 C34 C39 118.3(9) . . ?
C35 C34 C33 121.2(7) . . ?
C39 C34 C33 120.4(9) . . ?
C36 C35 C34 121.3(9) . . ?
C36 C35 H35 119.3 . . ?
C34 C35 H35 119.3 . . ?
C37 C36 C35 119.1(12) . . ?
C37 C36 H36 120.5 . . ?
C35 C36 H36 120.5 . . ?
C38 C37 C36 120.4(10) . . ?
C38 C37 H37 119.8 . . ?
C36 C37 H37 119.8 . . ?
C37 C38 C39 121.8(11) . . ?
C37 C38 H38 119.1 . . ?
C39 C38 H38 119.1 . . ?
C38 C39 C34 119.1(11) . . ?
C38 C39 H39 120.5 . . ?
C34 C39 H39 120.5 . . ?
C40 O11 Pb4 107.2(5) . . ?
C40 O12 Pb1 130.2(5) . . ?
O12 C40 O11 122.3(7) . . ?
O12 C40 C41 119.1(7) . . ?
O11 C40 C41 118.5(7) . . ?
C42 C41 C46 119.3(8) . . ?
C42 C41 C40 116.2(8) . . ?
C46 C41 C40 124.3(8) . . ?
C43 C42 C41 120.7(10) . . ?
C43 C42 H42 119.6 . . ?
C41 C42 H42 119.6 . . ?
C44 C43 C42 120.1(11) . . ?
C44 C43 H43 119.9 . . ?
C42 C43 H43 119.9 . . ?
C43 C44 C45 119.4(10) . . ?
C43 C44 H44 120.3 . . ?
C45 C44 H44 120.3 . . ?
C46 C45 C44 121.0(11) . . ?
C46 C45 H45 119.5 . . ?
C44 C45 H45 119.5 . . ?
C45 C46 C41 119.4(9) . . ?
C45 C46 C47 116.9(9) . . ?
C41 C46 C47 123.4(8) . . ?
C48 C47 C52 117.6(9) . . ?
C48 C47 C46 122.0(8) . . ?
C52 C47 C46 120.4(8) . . ?
C49 C48 C47 121.9(9) . . ?
C49 C48 H48 119.0 . . ?
C47 C48 H48 119.0 . . ?
C48 C49 C50 119.1(9) . . ?
C48 C49 H49 120.5 . . ?
C50 C49 H49 120.5 . . ?
C51 C50 C49 119.6(10) . . ?
C51 C50 H50 120.2 . . ?
C49 C50 H50 120.2 . . ?
C52 C51 C50 120.1(10) . . ?
C52 C51 H51 120.0 . . ?
C50 C51 H51 120.0 . . ?
C51 C52 C47 121.6(10) . . ?
C51 C52 H52 119.2 . . ?
C47 C52 H52 119.2 . . ?
C53 O13 Pb5 127.3(6) . . ?
C53 O14 Pb3 136.5(6) . . ?
O14 C53 O13 125.1(8) . . ?
O14 C53 C54 118.3(7) . . ?
O13 C53 C54 116.7(8) . . ?
C55 C54 C59 118.8(8) . . ?
C55 C54 C53 119.3(8) . . ?
C59 C54 C53 121.6(8) . . ?
C54 C55 C56 119.3(11) . . ?
C54 C55 H55 120.3 . . ?
C56 C55 H55 120.3 . . ?
C57 C56 C55 121.6(11) . . ?
C57 C56 H56 119.2 . . ?
C55 C56 H56 119.2 . . ?
C56 C57 C58 119.2(10) . . ?
C56 C57 H57 120.4 . . ?
C58 C57 H57 120.4 . . ?
C57 C58 C59 121.9(11) . . ?
C57 C58 H58 119.1 . . ?
C59 C58 H58 119.1 . . ?
C58 C59 C54 119.0(9) . . ?
C58 C59 C60 119.3(9) . . ?
C54 C59 C60 121.6(7) . . ?
C65 C60 C61 118.9(11) . . ?
C65 C60 C59 121.3(10) . . ?
C61 C60 C59 119.8(8) . . ?
C60 C61 C62 120.3(10) . . ?
C60 C61 H61 119.9 . . ?
C62 C61 H61 119.9 . . ?
C63 C62 C61 119.8(13) . . ?
C63 C62 H62 120.1 . . ?
C61 C62 H62 120.1 . . ?
C64 C63 C62 121.5(13) . . ?
C64 C63 H63 119.3 . . ?
C62 C63 H63 119.3 . . ?
C63 C64 C65 119.9(11) . . ?
C63 C64 H64 120.1 . . ?
C65 C64 H64 120.1 . . ?
C60 C65 C64 119.7(13) . . ?
C60 C65 H65 120.2 . . ?
C64 C65 H65 120.2 . . ?
C66 O15 Pb5 129.1(18) . . ?
C66 O16 Pb8 110.4(10) . . ?
O16 C66 O15 124.5(13) . . ?
O16 C66 C67 117.1(12) . . ?
O15 C66 C67 118.0(12) . . ?
C68 C67 C72 119.4(11) . . ?
C68 C67 C66 118.6(11) . . ?
C72 C67 C66 121.8(12) . . ?
C67 C68 C69 121.6(14) . . ?
C67 C68 H68 119.2 . . ?
C69 C68 H68 119.2 . . ?
C68 C69 C70 118.8(15) . . ?
C68 C69 H69 120.6 . . ?
C70 C69 H69 120.6 . . ?
C71 C70 C69 120.5(15) . . ?
C71 C70 H70 119.7 . . ?
C69 C70 H70 119.7 . . ?
C70 C71 C72 120.3(14) . . ?
C70 C71 H71 119.9 . . ?
C72 C71 H71 119.9 . . ?
C67 C72 C71 118.9(12) . . ?
C67 C72 C73 122.6(11) . . ?
C71 C72 C73 118.2(12) . . ?
C74 C73 C78 120.0 . . ?
C74 C73 C72 118.8(9) . . ?
C78 C73 C72 121.1(9) . . ?
C75 C74 C73 120.0 . . ?
C75 C74 H74 120.0 . . ?
C73 C74 H74 120.0 . . ?
C74 C75 C76 120.0 . . ?
C74 C75 H75 120.0 . . ?
C76 C75 H75 120.0 . . ?
C77 C76 C75 120.0 . . ?
C77 C76 H76 120.0 . . ?
C75 C76 H76 120.0 . . ?
C76 C77 C78 120.0 . . ?
C76 C77 H77 120.0 . . ?
C78 C77 H77 120.0 . . ?
C77 C78 C73 120.0 . . ?
C77 C78 H78 120.0 . . ?
C73 C78 H78 120.0 . . ?
C66B O15B Pb5 118(5) . . ?
C66B O16B Pb8B 103(2) . . ?
O16B C66B O15B 122(2) . . ?
O16B C66B C67B 117(2) . . ?
O15B C66B C67B 120(2) . . ?
C68B C67B C72B 118.6(16) . . ?
C68B C67B C66B 119.0(17) . . ?
C72B C67B C66B 122.4(17) . . ?
C67B C68B C69B 122.6(19) . . ?
C67B C68B H68B 118.7 . . ?
C69B C68B H68B 118.7 . . ?
C68B C69B C70B 118(2) . . ?
C68B C69B H69B 120.8 . . ?
C70B C69B H69B 120.8 . . ?
C71B C70B C69B 120(2) . . ?
C71B C70B H70B 119.9 . . ?
C69B C70B H70B 119.9 . . ?
C70B C71B C72B 121.3(19) . . ?
C70B C71B H71B 119.4 . . ?
C72B C71B H71B 119.4 . . ?
C67B C72B C71B 118.7(17) . . ?
C67B C72B C73B 123.0(19) . . ?
C71B C72B C73B 117.2(19) . . ?
C78B C73B C74B 117(3) . . ?
C78B C73B C72B 120(3) . . ?
C74B C73B C72B 121(2) . . ?
C75B C74B C73B 123(4) . . ?
C75B C74B H74B 118.3 . . ?
C73B C74B H74B 118.3 . . ?
C74B C75B C76B 118(5) . . ?
C74B C75B H75B 120.8 . . ?
C76B C75B H75B 120.8 . . ?
C77B C76B C75B 117(5) . . ?
C77B C76B H76B 121.6 . . ?
C75B C76B H76B 121.6 . . ?
C78B C77B C76B 120(5) . . ?
C78B C77B H77B 120.1 . . ?
C76B C77B H77B 120.1 . . ?
C77B C78B C73B 124(5) . . ?
C77B C78B H78B 118.1 . . ?
C73B C78B H78B 118.1 . . ?
C79 O17 Pb6 105.4(5) . . ?
C79 O18 Pb4 123.6(5) . . ?
O18 C79 O17 123.2(8) . . ?
O18 C79 C80 118.0(7) . . ?
O17 C79 C80 118.8(7) . . ?
C81 C80 C85 119.9(7) . . ?
C81 C80 C79 117.8(7) . . ?
C85 C80 C79 122.3(7) . . ?
C80 C81 C82 121.7(8) . . ?
C80 C81 H81 119.1 . . ?
C82 C81 H81 119.1 . . ?
C81 C82 C83 118.9(8) . . ?
C81 C82 H82 120.5 . . ?
C83 C82 H82 120.5 . . ?
C84 C83 C82 120.2(7) . . ?
C84 C83 H83 119.9 . . ?
C82 C83 H83 119.9 . . ?
C83 C84 C85 121.8(7) . . ?
C83 C84 H84 119.1 . . ?
C85 C84 H84 119.1 . . ?
C84 C85 C80 117.5(7) . . ?
C84 C85 C86 119.1(7) . . ?
C80 C85 C86 123.1(6) . . ?
C91 C86 C87 117.6(8) . . ?
C91 C86 C85 121.5(6) . . ?
C87 C86 C85 120.8(7) . . ?
C88 C87 C86 121.8(8) . . ?
C88 C87 H87 119.1 . . ?
C86 C87 H87 119.1 . . ?
C87 C88 C89 119.3(8) . . ?
C87 C88 H88 120.4 . . ?
C89 C88 H88 120.4 . . ?
C90 C89 C88 119.5(8) . . ?
C90 C89 H89 120.3 . . ?
C88 C89 H89 120.3 . . ?
C89 C90 C91 120.7(8) . . ?
C89 C90 H90 119.6 . . ?
C91 C90 H90 119.6 . . ?
C90 C91 C86 121.1(8) . . ?
C90 C91 H91 119.4 . . ?
C86 C91 H91 119.4 . . ?
C92 O19 Pb7 102.2(4) . . ?
O20 C92 O19 121.3(6) . . ?
O20 C92 C93 117.5(6) . . ?
O19 C92 C93 121.2(6) . . ?
C94 C93 C98 119.1(6) . . ?
C94 C93 C92 117.6(6) . . ?
C98 C93 C92 123.0(6) . . ?
C95 C94 C93 122.0(7) . . ?
C95 C94 H94 119.0 . . ?
C93 C94 H94 119.0 . . ?
C94 C95 C96 118.9(7) . . ?
C94 C95 H95 120.6 . . ?
C96 C95 H95 120.6 . . ?
C97 C96 C95 120.2(8) . . ?
C97 C96 H96 119.9 . . ?
C95 C96 H96 119.9 . . ?
C96 C97 C98 121.4(7) . . ?
C96 C97 H97 119.3 . . ?
C98 C97 H97 119.3 . . ?
C93 C98 C97 118.4(7) . . ?
C93 C98 C99 124.4(7) . . ?
C97 C98 C99 117.2(6) . . ?
C100 C99 C104 119.9(7) . . ?
C100 C99 C98 121.8(7) . . ?
C104 C99 C98 118.2(8) . . ?
C99 C100 C101 119.6(8) . . ?
C99 C100 H100 120.2 . . ?
C101 C100 H100 120.2 . . ?
C102 C101 C100 120.7(10) . . ?
C102 C101 H101 119.6 . . ?
C100 C101 H101 119.6 . . ?
C103 C102 C101 119.6(9) . . ?
C103 C102 H102 120.2 . . ?
C101 C102 H102 120.2 . . ?
C102 C103 C104 120.7(9) . . ?
C102 C103 H103 119.6 . . ?
C104 C103 H103 119.6 . . ?
C103 C104 C99 119.4(10) . . ?
C103 C104 H104 120.3 . . ?
C99 C104 H104 120.3 . . ?

loop_
_geom_bond_atom_site_label_1
_geom_bond_atom_site_label_2
_geom_bond_distance
_geom_bond_site_symmetry_2
_geom_bond_publ_flag
Pb1 O2 2.276(4) . ?
Pb1 O5 2.340(7) . ?
Pb1 O1 2.347(5) . ?
Pb1 O8B 2.470(19) . ?
Pb1 O12 2.643(6) . ?
Pb1 Pb2 3.4447(5) . ?
Pb2 O1 2.271(5) . ?
Pb2 O2 2.279(5) . ?
Pb2 O7B 2.31(2) . ?
Pb2 O7 2.441(7) . ?
Pb3 O3 2.310(4) . ?
Pb3 O2 2.339(5) . ?
Pb3 O9 2.450(6) . ?
Pb3 O14 2.677(6) . ?
Pb3 O10 2.743(6) . ?
Pb3 Pb4 3.4365(4) . ?
Pb4 O2 2.253(4) . ?
Pb4 O3 2.285(5) . ?
Pb4 O11 2.449(6) . ?
Pb4 O18 2.620(6) . ?
Pb5 O3 2.264(4) . ?
Pb5 O4 2.267(5) . ?
Pb5 O13 2.422(7) . ?
Pb5 O15 2.53(3) . ?
Pb5 O15B 2.58(8) . ?
Pb5 Pb6 3.4168(4) . ?
Pb6 O3 2.274(5) . ?
Pb6 O4 2.294(5) . ?
Pb6 O17 2.481(5) . ?
Pb7 O4 2.301(4) . ?
Pb7 O1 2.372(5) 1_655 ?
Pb7 O19 2.405(5) . ?
Pb7 O6 2.716(7) 1_655 ?
Pb7 O10 2.722(5) 1_655 ?
Pb7 Pb8B 3.495(6) . ?
Pb7 Pb8 3.510(2) . ?
Pb8 O1 2.239(5) 1_655 ?
Pb8 O4 2.319(5) . ?
Pb8 O16 2.472(15) . ?
Pb8 O8 2.664(8) 1_655 ?
Pb8B O1 2.200(8) 1_655 ?
Pb8B O4 2.255(8) . ?
Pb8B O16B 2.47(4) . ?
O5 C1 1.282(10) . ?
O6 C1 1.247(11) . ?
C1 C2 1.505(15) . ?
C2 C3 1.376(19) . ?
C2 C7 1.402(14) . ?
C3 C4 1.37(2) . ?
C3 H3 0.9500 . ?
C4 C5 1.37(2) . ?
C4 H4 0.9500 . ?
C5 C6 1.37(2) . ?
C5 H5 0.9500 . ?
C6 C7 1.420(17) . ?
C6 H6 0.9500 . ?
C7 C8 1.458(18) . ?
C8 C13 1.392(16) . ?
C8 C9 1.397(17) . ?
C9 C10 1.34(2) . ?
C9 H9 0.9500 . ?
C10 C11 1.39(2) . ?
C10 H10 0.9500 . ?
C11 C12 1.38(2) . ?
C11 H11 0.9500 . ?
C12 C13 1.37(2) . ?
C12 H12 0.9500 . ?
C13 H13 0.9500 . ?
O7 C14 1.264(11) . ?
O8 C14 1.229(11) . ?
C14 C15 1.520(11) . ?
C15 C16 1.369(14) . ?
C15 C20 1.392(13) . ?
C16 C17 1.388(12) . ?
C16 H16 0.9500 . ?
C17 C18 1.391(14) . ?
C17 H17 0.9500 . ?
C18 C19 1.358(15) . ?
C18 H18 0.9500 . ?
C19 C20 1.411(12) . ?
C19 H19 0.9500 . ?
C20 C21 1.498(14) . ?
C21 C26 1.36(2) . ?
C21 C22 1.373(14) . ?
C22 C23 1.41(3) . ?
C22 H22 0.9500 . ?
C23 C24 1.25(3) . ?
C23 H23 0.9500 . ?
C24 C25 1.42(3) . ?
C24 H24 0.9500 . ?
C25 C26 1.40(3) . ?
C25 H25 0.9500 . ?
C26 H26 0.9500 . ?
O7B C14B 1.259(15) . ?
O8B C14B 1.245(15) . ?
C14B C15B 1.527(15) . ?
C15B C16B 1.372(17) . ?
C15B C20B 1.398(16) . ?
C16B C17B 1.381(17) . ?
C16B H16B 0.9500 . ?
C17B C18B 1.393(18) . ?
C17B H17B 0.9500 . ?
C18B C19B 1.352(18) . ?
C18B H18B 0.9500 . ?
C19B C20B 1.404(16) . ?
C19B H19B 0.9500 . ?
C20B C21B 1.499(17) . ?
C21B C22B 1.373(17) . ?
C21B C26B 1.40(4) . ?
C22B C23B 1.33(4) . ?
C22B H22B 0.9500 . ?
C23B C24B 1.47(5) . ?
C23B H23B 0.9500 . ?
C24B C25B 1.28(4) . ?
C24B H24B 0.9500 . ?
C25B C26B 1.39(4) . ?
C25B H25B 0.9500 . ?
C26B H26B 0.9500 . ?
O9 C27 1.245(9) . ?
O10 C27 1.252(9) . ?
C27 C28 1.488(11) . ?
C28 C29 1.374(11) . ?
C28 C33 1.400(10) . ?
C29 C30 1.380(13) . ?
C29 H29 0.9500 . ?
C30 C31 1.370(13) . ?
C30 H30 0.9500 . ?
C31 C32 1.397(14) . ?
C31 H31 0.9500 . ?
C32 C33 1.386(12) . ?
C32 H32 0.9500 . ?
C33 C34 1.478(12) . ?
C34 C35 1.386(14) . ?
C34 C39 1.403(12) . ?
C35 C36 1.381(14) . ?
C35 H35 0.9500 . ?
C36 C37 1.374(19) . ?
C36 H36 0.9500 . ?
C37 C38 1.35(2) . ?
C37 H37 0.9500 . ?
C38 C39 1.374(17) . ?
C38 H38 0.9500 . ?
C39 H39 0.9500 . ?
O11 C40 1.269(10) . ?
O12 C40 1.237(10) . ?
C40 C41 1.506(11) . ?
C41 C42 1.389(14) . ?
C41 C46 1.393(13) . ?
C42 C43 1.388(16) . ?
C42 H42 0.9500 . ?
C43 C44 1.37(2) . ?
C43 H43 0.9500 . ?
C44 C45 1.395(18) . ?
C44 H44 0.9500 . ?
C45 C46 1.385(13) . ?
C45 H45 0.9500 . ?
C46 C47 1.477(13) . ?
C47 C48 1.392(12) . ?
C47 C52 1.394(13) . ?
C48 C49 1.360(14) . ?
C48 H48 0.9500 . ?
C49 C50 1.417(17) . ?
C49 H49 0.9500 . ?
C50 C51 1.374(19) . ?
C50 H50 0.9500 . ?
C51 C52 1.366(17) . ?
C51 H51 0.9500 . ?
C52 H52 0.9500 . ?
O13 C53 1.254(11) . ?
O14 C53 1.236(11) . ?
C53 C54 1.503(11) . ?
C54 C55 1.383(13) . ?
C54 C59 1.405(12) . ?
C55 C56 1.396(17) . ?
C55 H55 0.9500 . ?
C56 C57 1.35(2) . ?
C56 H56 0.9500 . ?
C57 C58 1.360(19) . ?
C57 H57 0.9500 . ?
C58 C59 1.380(12) . ?
C58 H58 0.9500 . ?
C59 C60 1.500(14) . ?
C60 C65 1.373(14) . ?
C60 C61 1.390(16) . ?
C61 C62 1.392(16) . ?
C61 H61 0.9500 . ?
C62 C63 1.35(2) . ?
C62 H62 0.9500 . ?
C63 C64 1.34(2) . ?
C63 H63 0.9500 . ?
C64 C65 1.42(2) . ?
C64 H64 0.9500 . ?
C65 H65 0.9500 . ?
O15 C66 1.259(13) . ?
O16 C66 1.243(12) . ?
C66 C67 1.529(14) . ?
C67 C68 1.373(15) . ?
C67 C72 1.392(14) . ?
C68 C69 1.380(16) . ?
C68 H68 0.9500 . ?
C69 C70 1.392(17) . ?
C69 H69 0.9500 . ?
C70 C71 1.358(17) . ?
C70 H70 0.9500 . ?
C71 C72 1.413(15) . ?
C71 H71 0.9500 . ?
C72 C73 1.509(14) . ?
C73 C74 1.3900 . ?
C73 C78 1.3900 . ?
C74 C75 1.3900 . ?
C74 H74 0.9500 . ?
C75 C76 1.3900 . ?
C75 H75 0.9500 . ?
C76 C77 1.3900 . ?
C76 H76 0.9500 . ?
C77 C78 1.3900 . ?
C77 H77 0.9500 . ?
C78 H78 0.9500 . ?
O15B C66B 1.260(15) . ?
O16B C66B 1.249(15) . ?
C66B C67B 1.520(16) . ?
C67B C68B 1.372(17) . ?
C67B C72B 1.400(16) . ?
C68B C69B 1.380(17) . ?
C68B H68B 0.9500 . ?
C69B C70B 1.393(18) . ?
C69B H69B 0.9500 . ?
C70B C71B 1.356(19) . ?
C70B H70B 0.9500 . ?
C71B C72B 1.409(17) . ?
C71B H71B 0.9500 . ?
C72B C73B 1.500(17) . ?
C73B C78B 1.36(6) . ?
C73B C74B 1.377(17) . ?
C74B C75B 1.29(7) . ?
C74B H74B 0.9500 . ?
C75B C76B 1.45(8) . ?
C75B H75B 0.9500 . ?
C76B C77B 1.42(8) . ?
C76B H76B 0.9500 . ?
C77B C78B 1.28(7) . ?
C77B H77B 0.9500 . ?
C78B H78B 0.9500 . ?
O17 C79 1.256(10) . ?
O18 C79 1.249(10) . ?
C79 C80 1.509(11) . ?
C80 C81 1.373(12) . ?
C80 C85 1.409(11) . ?
C81 C82 1.381(13) . ?
C81 H81 0.9500 . ?
C82 C83 1.386(14) . ?
C82 H82 0.9500 . ?
C83 C84 1.366(13) . ?
C83 H83 0.9500 . ?
C84 C85 1.401(10) . ?
C84 H84 0.9500 . ?
C85 C86 1.474(11) . ?
C86 C91 1.385(10) . ?
C86 C87 1.394(10) . ?
C87 C88 1.375(12) . ?
C87 H87 0.9500 . ?
C88 C89 1.394(13) . ?
C88 H88 0.9500 . ?
C89 C90 1.372(14) . ?
C89 H89 0.9500 . ?
C90 C91 1.375(13) . ?
C90 H90 0.9500 . ?
C91 H91 0.9500 . ?
O19 C92 1.261(8) . ?
O20 C92 1.256(8) . ?
C92 C93 1.504(9) . ?
C93 C94 1.380(10) . ?
C93 C98 1.402(9) . ?
C94 C95 1.379(11) . ?
C94 H94 0.9500 . ?
C95 C96 1.393(11) . ?
C95 H95 0.9500 . ?
C96 C97 1.360(12) . ?
C96 H96 0.9500 . ?
C97 C98 1.408(11) . ?
C97 H97 0.9500 . ?
C98 C99 1.496(10) . ?
C99 C100 1.374(11) . ?
C99 C104 1.405(11) . ?
C100 C101 1.399(13) . ?
C100 H100 0.9500 . ?
C101 C102 1.389(16) . ?
C101 H101 0.9500 . ?
C102 C103 1.365(18) . ?
C102 H102 0.9500 . ?
C103 C104 1.401(14) . ?
C103 H103 0.9500 . ?
C104 H104 0.9500 . ?

loop_
_geom_torsion_atom_site_label_1
_geom_torsion_atom_site_label_2
_geom_torsion_atom_site_label_3
_geom_torsion_atom_site_label_4
_geom_torsion
_geom_torsion_site_symmetry_1
_geom_torsion_site_symmetry_2
_geom_torsion_site_symmetry_3
_geom_torsion_site_symmetry_4
_geom_torsion_publ_flag
Pb7 O6 C1 O5 -69.1(13) 1_455 . . . ?
Pb7 O6 C1 C2 104.3(9) 1_455 . . . ?
Pb1 O5 C1 O6 -20.0(13) . . . . ?
Pb1 O5 C1 C2 166.3(7) . . . . ?
O6 C1 C2 C3 -71.6(14) . . . . ?
O5 C1 C2 C3 102.2(11) . . . . ?
O6 C1 C2 C7 112.6(11) . . . . ?
O5 C1 C2 C7 -73.5(12) . . . . ?
C7 C2 C3 C4 0.1(18) . . . . ?
C1 C2 C3 C4 -175.5(12) . . . . ?
C2 C3 C4 C5 2(2) . . . . ?
C3 C4 C5 C6 -5(3) . . . . ?
C4 C5 C6 C7 4(2) . . . . ?
C3 C2 C7 C6 -0.2(14) . . . . ?
C1 C2 C7 C6 175.4(9) . . . . ?
C3 C2 C7 C8 179.4(10) . . . . ?
C1 C2 C7 C8 -4.9(13) . . . . ?
C5 C6 C7 C2 -2.1(17) . . . . ?
C5 C6 C7 C8 178.3(12) . . . . ?
C2 C7 C8 C13 135.2(10) . . . . ?
C6 C7 C8 C13 -45.1(13) . . . . ?
C2 C7 C8 C9 -45.6(13) . . . . ?
C6 C7 C8 C9 134.0(11) . . . . ?
C13 C8 C9 C10 -2.7(16) . . . . ?
C7 C8 C9 C10 178.1(11) . . . . ?
C8 C9 C10 C11 2(2) . . . . ?
C9 C10 C11 C12 -1(2) . . . . ?
C10 C11 C12 C13 0(2) . . . . ?
C11 C12 C13 C8 -1(2) . . . . ?
C9 C8 C13 C12 2.1(16) . . . . ?
C7 C8 C13 C12 -178.7(10) . . . . ?
Pb8 O8 C14 O7 -16(2) 1_455 . . . ?
Pb8 O8 C14 C15 168.7(10) 1_455 . . . ?
Pb2 O7 C14 O8 -31.7(16) . . . . ?
Pb2 O7 C14 C15 143.8(9) . . . . ?
O8 C14 C15 C16 37.8(17) . . . . ?
O7 C14 C15 C16 -138.0(13) . . . . ?
O8 C14 C15 C20 -144.0(13) . . . . ?
O7 C14 C15 C20 40.2(18) . . . . ?
C20 C15 C16 C17 -2(2) . . . . ?
C14 C15 C16 C17 176.7(12) . . . . ?
C15 C16 C17 C18 0(2) . . . . ?
C16 C17 C18 C19 1(2) . . . . ?
C17 C18 C19 C20 0(2) . . . . ?
C16 C15 C20 C19 3(2) . . . . ?
C14 C15 C20 C19 -175.7(13) . . . . ?
C16 C15 C20 C21 -173.1(12) . . . . ?
C14 C15 C20 C21 8.7(19) . . . . ?
C18 C19 C20 C15 -2(2) . . . . ?
C18 C19 C20 C21 174.0(14) . . . . ?
C15 C20 C21 C26 -137.0(14) . . . . ?
C19 C20 C21 C26 47.3(19) . . . . ?
C15 C20 C21 C22 46.7(19) . . . . ?
C19 C20 C21 C22 -129.0(15) . . . . ?
C26 C21 C22 C23 1(2) . . . . ?
C20 C21 C22 C23 177.1(13) . . . . ?
C21 C22 C23 C24 -2(2) . . . . ?
C22 C23 C24 C25 1(3) . . . . ?
C23 C24 C25 C26 0(3) . . . . ?
C22 C21 C26 C25 1(2) . . . . ?
C20 C21 C26 C25 -175.3(13) . . . . ?
C24 C25 C26 C21 -2(2) . . . . ?
Pb1 O8B C14B O7B 26(4) . . . . ?
Pb1 O8B C14B C15B -160.1(19) . . . . ?
Pb2 O7B C14B O8B 37(4) . . . . ?
Pb2 O7B C14B C15B -137(2) . . . . ?
O8B C14B C15B C16B -34(4) . . . . ?
O7B C14B C15B C16B 140(3) . . . . ?
O8B C14B C15B C20B 144(3) . . . . ?
O7B C14B C15B C20B -41(5) . . . . ?
C20B C15B C16B C17B 10(6) . . . . ?
C14B C15B C16B C17B -172(3) . . . . ?
C15B C16B C17B C18B -8(6) . . . . ?
C16B C17B C18B C19B 1(7) . . . . ?
C17B C18B C19B C20B 5(7) . . . . ?
C16B C15B C20B C19B -4(5) . . . . ?
C14B C15B C20B C19B 177(3) . . . . ?
C16B C15B C20B C21B 163(3) . . . . ?
C14B C15B C20B C21B -15(5) . . . . ?
C18B C19B C20B C15B -3(6) . . . . ?
C18B C19B C20B C21B -171(4) . . . . ?
C15B C20B C21B C22B -42(5) . . . . ?
C19B C20B C21B C22B 125(3) . . . . ?
C15B C20B C21B C26B 141(3) . . . . ?
C19B C20B C21B C26B -52(4) . . . . ?
C26B C21B C22B C23B -1(5) . . . . ?
C20B C21B C22B C23B -178(3) . . . . ?
C21B C22B C23B C24B -4(5) . . . . ?
C22B C23B C24B C25B 16(4) . . . . ?
C23B C24B C25B C26B -29(5) . . . . ?
C24B C25B C26B C21B 26(6) . . . . ?
C22B C21B C26B C25B -6(4) . . . . ?
C20B C21B C26B C25B 170(3) . . . . ?
Pb3 O9 C27 O10 -16.6(8) . . . . ?
Pb3 O9 C27 C28 166.4(5) . . . . ?
Pb7 O10 C27 O9 -153.5(8) 1_455 . . . ?
Pb3 O10 C27 O9 14.5(7) . . . . ?
Pb7 O10 C27 C28 23.5(14) 1_455 . . . ?
Pb3 O10 C27 C28 -168.5(6) . . . . ?
O9 C27 C28 C29 45.0(10) . . . . ?
O10 C27 C28 C29 -132.1(8) . . . . ?
O9 C27 C28 C33 -138.0(7) . . . . ?
O10 C27 C28 C33 44.9(10) . . . . ?
C33 C28 C29 C30 -2.9(12) . . . . ?
C27 C28 C29 C30 174.2(7) . . . . ?
C28 C29 C30 C31 1.6(14) . . . . ?
C29 C30 C31 C32 0.7(14) . . . . ?
C30 C31 C32 C33 -1.8(13) . . . . ?
C31 C32 C33 C28 0.5(11) . . . . ?
C31 C32 C33 C34 176.5(8) . . . . ?
C29 C28 C33 C32 1.9(11) . . . . ?
C27 C28 C33 C32 -175.1(7) . . . . ?
C29 C28 C33 C34 -174.1(7) . . . . ?
C27 C28 C33 C34 9.0(11) . . . . ?
C32 C33 C34 C35 -129.7(8) . . . . ?
C28 C33 C34 C35 46.2(11) . . . . ?
C32 C33 C34 C39 48.3(11) . . . . ?
C28 C33 C34 C39 -135.8(8) . . . . ?
C39 C34 C35 C36 0.2(13) . . . . ?
C33 C34 C35 C36 178.3(9) . . . . ?
C34 C35 C36 C37 -1.2(17) . . . . ?
C35 C36 C37 C38 1.4(19) . . . . ?
C36 C37 C38 C39 -0.6(19) . . . . ?
C37 C38 C39 C34 -0.5(16) . . . . ?
C35 C34 C39 C38 0.6(13) . . . . ?
C33 C34 C39 C38 -177.4(8) . . . . ?
Pb1 O12 C40 O11 -52.9(11) . . . . ?
Pb1 O12 C40 C41 130.5(6) . . . . ?
Pb4 O11 C40 O12 -25.4(9) . . . . ?
Pb4 O11 C40 C41 151.2(6) . . . . ?
O12 C40 C41 C42 33.6(11) . . . . ?
O11 C40 C41 C42 -143.1(9) . . . . ?
O12 C40 C41 C46 -151.7(9) . . . . ?
O11 C40 C41 C46 31.5(12) . . . . ?
C46 C41 C42 C43 -1.0(17) . . . . ?
C40 C41 C42 C43 173.9(11) . . . . ?
C41 C42 C43 C44 0(2) . . . . ?
C42 C43 C44 C45 3(3) . . . . ?
C43 C44 C45 C46 -4(2) . . . . ?
C44 C45 C46 C41 2.3(18) . . . . ?
C44 C45 C46 C47 176.9(12) . . . . ?
C42 C41 C46 C45 0.0(15) . . . . ?
C40 C41 C46 C45 -174.5(9) . . . . ?
C42 C41 C46 C47 -174.2(9) . . . . ?
C40 C41 C46 C47 11.3(14) . . . . ?
C45 C46 C47 C48 -121.5(10) . . . . ?
C41 C46 C47 C48 52.8(12) . . . . ?
C45 C46 C47 C52 57.0(13) . . . . ?
C41 C46 C47 C52 -128.6(10) . . . . ?
C52 C47 C48 C49 -2.6(12) . . . . ?
C46 C47 C48 C49 175.9(8) . . . . ?
C47 C48 C49 C50 2.9(12) . . . . ?
C48 C49 C50 C51 -1.1(14) . . . . ?
C49 C50 C51 C52 -0.9(16) . . . . ?
C50 C51 C52 C47 1.1(16) . . . . ?
C48 C47 C52 C51 0.6(13) . . . . ?
C46 C47 C52 C51 -178.0(9) . . . . ?
Pb3 O14 C53 O13 22.1(16) . . . . ?
Pb3 O14 C53 C54 -157.0(7) . . . . ?
Pb5 O13 C53 O14 -43.2(15) . . . . ?
Pb5 O13 C53 C54 135.9(8) . . . . ?
O14 C53 C54 C55 121.4(10) . . . . ?
O13 C53 C54 C55 -57.7(12) . . . . ?
O14 C53 C54 C59 -52.7(12) . . . . ?
O13 C53 C54 C59 128.1(9) . . . . ?
C59 C54 C55 C56 3.5(12) . . . . ?
C53 C54 C55 C56 -170.7(8) . . . . ?
C54 C55 C56 C57 -1.7(15) . . . . ?
C55 C56 C57 C58 -1.8(17) . . . . ?
C56 C57 C58 C59 3.6(16) . . . . ?
C57 C58 C59 C54 -1.7(14) . . . . ?
C57 C58 C59 C60 -177.5(9) . . . . ?
C55 C54 C59 C58 -1.9(12) . . . . ?
C53 C54 C59 C58 172.3(8) . . . . ?
C55 C54 C59 C60 173.8(8) . . . . ?
C53 C54 C59 C60 -12.1(11) . . . . ?
C58 C59 C60 C65 -45.5(12) . . . . ?
C54 C59 C60 C65 138.9(9) . . . . ?
C58 C59 C60 C61 133.6(9) . . . . ?
C54 C59 C60 C61 -42.0(11) . . . . ?
C65 C60 C61 C62 0.2(14) . . . . ?
C59 C60 C61 C62 -179.0(8) . . . . ?
C60 C61 C62 C63 -1.0(15) . . . . ?
C61 C62 C63 C64 2.0(17) . . . . ?
C62 C63 C64 C65 -2.1(18) . . . . ?
C61 C60 C65 C64 -0.3(14) . . . . ?
C59 C60 C65 C64 178.8(9) . . . . ?
C63 C64 C65 C60 1.3(16) . . . . ?
Pb8 O16 C66 O15 -29(3) . . . . ?
Pb8 O16 C66 C67 158.1(13) . . . . ?
Pb5 O15 C66 O16 -56(3) . . . . ?
Pb5 O15 C66 C67 116.9(15) . . . . ?
O16 C66 C67 C68 133(2) . . . . ?
O15 C66 C67 C68 -40(3) . . . . ?
O16 C66 C67 C72 -53(3) . . . . ?
O15 C66 C67 C72 134(2) . . . . ?
C72 C67 C68 C69 5(3) . . . . ?
C66 C67 C68 C69 179.1(17) . . . . ?
C67 C68 C69 C70 2(3) . . . . ?
C68 C69 C70 C71 -7(3) . . . . ?
C69 C70 C71 C72 5(4) . . . . ?
C68 C67 C72 C71 -6(3) . . . . ?
C66 C67 C72 C71 179.4(17) . . . . ?
C68 C67 C72 C73 166.6(16) . . . . ?
C66 C67 C72 C73 -8(3) . . . . ?
C70 C71 C72 C67 1(3) . . . . ?
C70 C71 C72 C73 -171.7(19) . . . . ?
C67 C72 C73 C74 -44(2) . . . . ?
C71 C72 C73 C74 129.0(16) . . . . ?
C67 C72 C73 C78 138.4(14) . . . . ?
C71 C72 C73 C78 -49(2) . . . . ?
C78 C73 C74 C75 0.0 . . . . ?
C72 C73 C74 C75 -177.7(12) . . . . ?
C73 C74 C75 C76 0.0 . . . . ?
C74 C75 C76 C77 0.0 . . . . ?
C75 C76 C77 C78 0.0 . . . . ?
C76 C77 C78 C73 0.0 . . . . ?
C74 C73 C78 C77 0.0 . . . . ?
C72 C73 C78 C77 177.6(13) . . . . ?
Pb8B O16B C66B O15B -3(7) . . . . ?
Pb8B O16B C66B C67B -172(3) . . . . ?
Pb5 O15B C66B O16B -88(6) . . . . ?
Pb5 O15B C66B C67B 81(5) . . . . ?
O16B C66B C67B C68B 150(5) . . . . ?
O15B C66B C67B C68B -19(8) . . . . ?
O16B C66B C67B C72B -34(7) . . . . ?
O15B C66B C67B C72B 157(6) . . . . ?
C72B C67B C68B C69B 3(7) . . . . ?
C66B C67B C68B C69B 180(4) . . . . ?
C67B C68B C69B C70B -6(8) . . . . ?
C68B C69B C70B C71B 3(8) . . . . ?
C69B C70B C71B C72B 2(8) . . . . ?
C68B C67B C72B C71B 2(7) . . . . ?
C66B C67B C72B C71B -175(4) . . . . ?
C68B C67B C72B C73B 169(4) . . . . ?
C66B C67B C72B C73B -7(6) . . . . ?
C70B C71B C72B C67B -4(8) . . . . ?
C70B C71B C72B C73B -173(5) . . . . ?
C67B C72B C73B C78B 99(5) . . . . ?
C71B C72B C73B C78B -93(5) . . . . ?
C67B C72B C73B C74B -97(5) . . . . ?
C71B C72B C73B C74B 71(6) . . . . ?
C78B C73B C74B C75B -13(8) . . . . ?
C72B C73B C74B C75B -177(5) . . . . ?
C73B C74B C75B C76B 8(9) . . . . ?
C74B C75B C76B C77B 0(9) . . . . ?
C75B C76B C77B C78B -3(9) . . . . ?
C76B C77B C78B C73B -2(9) . . . . ?
C74B C73B C78B C77B 10(8) . . . . ?
C72B C73B C78B C77B 175(5) . . . . ?
Pb4 O18 C79 O17 -65.2(10) . . . . ?
Pb4 O18 C79 C80 112.7(7) . . . . ?
Pb6 O17 C79 O18 -25.3(9) . . . . ?
Pb6 O17 C79 C80 156.9(6) . . . . ?
O18 C79 C80 C81 -48.5(10) . . . . ?
O17 C79 C80 C81 129.4(8) . . . . ?
O18 C79 C80 C85 132.7(8) . . . . ?
O17 C79 C80 C85 -49.4(10) . . . . ?
C85 C80 C81 C82 1.7(12) . . . . ?
C79 C80 C81 C82 -177.1(8) . . . . ?
C80 C81 C82 C83 -0.5(13) . . . . ?
C81 C82 C83 C84 -0.1(13) . . . . ?
C82 C83 C84 C85 -0.6(13) . . . . ?
C83 C84 C85 C80 1.7(11) . . . . ?
C83 C84 C85 C86 -172.0(7) . . . . ?
C81 C80 C85 C84 -2.3(10) . . . . ?
C79 C80 C85 C84 176.5(7) . . . . ?
C81 C80 C85 C86 171.2(7) . . . . ?
C79 C80 C85 C86 -10.0(10) . . . . ?
C84 C85 C86 C91 -44.2(10) . . . . ?
C80 C85 C86 C91 142.4(7) . . . . ?
C84 C85 C86 C87 131.5(7) . . . . ?
C80 C85 C86 C87 -41.9(10) . . . . ?
C91 C86 C87 C88 0.3(12) . . . . ?
C85 C86 C87 C88 -175.5(7) . . . . ?
C86 C87 C88 C89 -0.4(13) . . . . ?
C87 C88 C89 C90 -0.5(13) . . . . ?
C88 C89 C90 C91 1.5(14) . . . . ?
C89 C90 C91 C86 -1.6(13) . . . . ?
C87 C86 C91 C90 0.7(12) . . . . ?
C85 C86 C91 C90 176.4(8) . . . . ?
Pb7 O19 C92 O20 -18.8(8) . . . . ?
Pb7 O19 C92 C93 158.8(6) . . . . ?
O20 C92 C93 C94 22.3(10) . . . . ?
O19 C92 C93 C94 -155.4(7) . . . . ?
O20 C92 C93 C98 -163.3(7) . . . . ?
O19 C92 C93 C98 19.0(11) . . . . ?
C98 C93 C94 C95 0.5(12) . . . . ?
C92 C93 C94 C95 175.2(7) . . . . ?
C93 C94 C95 C96 -0.8(13) . . . . ?
C94 C95 C96 C97 0.5(14) . . . . ?
C95 C96 C97 C98 0.0(14) . . . . ?
C94 C93 C98 C97 0.0(11) . . . . ?
C92 C93 C98 C97 -174.3(7) . . . . ?
C94 C93 C98 C99 -178.1(7) . . . . ?
C92 C93 C98 C99 7.5(12) . . . . ?
C96 C97 C98 C93 -0.3(12) . . . . ?
C96 C97 C98 C99 178.0(8) . . . . ?
C93 C98 C99 C100 55.8(11) . . . . ?
C97 C98 C99 C100 -122.3(9) . . . . ?
C93 C98 C99 C104 -127.8(8) . . . . ?
C97 C98 C99 C104 54.0(10) . . . . ?
C104 C99 C100 C101 0.6(12) . . . . ?
C98 C99 C100 C101 176.8(8) . . . . ?
C99 C100 C101 C102 1.5(14) . . . . ?
C100 C101 C102 C103 -2.0(14) . . . . ?
C101 C102 C103 C104 0.4(14) . . . . ?
C102 C103 C104 C99 1.7(13) . . . . ?
C100 C99 C104 C103 -2.1(12) . . . . ?
C98 C99 C104 C103 -178.5(7) . . . . ?
